data_7012760
loop_
_publ_author_name
'Sergey P. Tunik'
'Igor O. Koshevoy'
'Anthony J. Po\"e'
'David H. Farrar'
'Ebbe Nordlander'
'Matti Haukka'
'Tapani A. Pakkanen'

_publ_section_title
;
 Chiral hexarhodium carbonyl clusters containing heterobidentate
 phosphine ligands; a structural and reactivity study
;
_journal_issue 12
_journal_name_full 'Dalton Trans.'
_journal_page_first 2457
_journal_page_last 2467
_journal_paper_doi 10.1039/b300951c
_journal_year 2003
_chemical_formula_sum 'C30 H13 O14 P Rh6 S'
_chemical_formula_weight 1277.89
_chemical_name_common '[Rh6(CO)14(2-Ph2P(2-benzothienyl))]'
_chemical_name_systematic
;
?
;
_space_group_IT_number 4
_symmetry_cell_setting monoclinic
_symmetry_space_group_name_Hall 'P 2yb'
_symmetry_space_group_name_H-M 'P 1 21 1'
_atom_sites_solution_hydrogens difmap
_atom_sites_solution_primary direct
_atom_sites_solution_secondary difmap
_audit_creation_method SHELXL-97
_cell_angle_alpha 90.00
_cell_angle_beta 106.3520(10)
_cell_angle_gamma 90.00
_cell_formula_units_Z 2
_cell_length_a 9.62700(10)
_cell_length_b 17.1463(3)
_cell_length_c 11.3747(2)
_cell_measurement_temperature 293(2)
_cell_volume 1801.64(5)
_computing_cell_refinement 'Denzo/Scalepack (Otwinowski & Minor, 1997)'
_computing_data_collection 'Collect (Nonius BV, 1997-2000)'
_computing_data_reduction 'Denzo/Scalepack (Otwinowski & Minor, 1997)'
_computing_molecular_graphics 'ORTEP-3 for Windows (Farrugia, 1997-2001)'
_computing_publication_material 'SHELXL-97 (Sheldrick, 1997)'
_computing_structure_refinement 'SHELXL-97 (Sheldrick, 1997)'
_computing_structure_solution 'SHELXS-97 (Sheldrick, 1990)'
_diffrn_ambient_temperature 293(2)
_diffrn_detector_area_resol_mean 9
_diffrn_measured_fraction_theta_full 0.986
_diffrn_measured_fraction_theta_max 0.986
_diffrn_measurement_device '95mm CCD camera on \k-goniostat'
_diffrn_measurement_device_type KappaCCD
_diffrn_measurement_method CCD
_diffrn_radiation_monochromator 'horizonally mounted graphite crystal'
_diffrn_radiation_source 'fine-focus sealed tube'
_diffrn_radiation_type MoK\a
_diffrn_radiation_wavelength 0.71073
_diffrn_reflns_av_R_equivalents 0.0300
_diffrn_reflns_av_sigmaI/netI 0.0319
_diffrn_reflns_limit_h_max 10
_diffrn_reflns_limit_h_min -12
_diffrn_reflns_limit_k_max 21
_diffrn_reflns_limit_k_min -21
_diffrn_reflns_limit_l_max 14
_diffrn_reflns_limit_l_min -14
_diffrn_reflns_number 29500
_diffrn_reflns_theta_full 27.24
_diffrn_reflns_theta_max 27.24
_diffrn_reflns_theta_min 2.50
_exptl_absorpt_coefficient_mu 2.852
_exptl_absorpt_correction_T_max 0.28486
_exptl_absorpt_correction_T_min 0.25713
_exptl_absorpt_correction_type multi-scan
_exptl_absorpt_process_details 'Xprep in Shelxtl v.6.12 (Bruker AXS, 2001)'
_exptl_crystal_colour black
_exptl_crystal_density_diffrn 2.356
_exptl_crystal_density_method 'not measured'
_exptl_crystal_description plate
_exptl_crystal_F_000 1212
_exptl_crystal_size_max 0.40
_exptl_crystal_size_mid 0.40
_exptl_crystal_size_min 0.10
_refine_diff_density_max 0.637
_refine_diff_density_min -0.769
_refine_diff_density_rms 0.108
_refine_ls_abs_structure_details 'Flack H D (1983), Acta Cryst. A39, 876-881'
_refine_ls_abs_structure_Flack 0.30(2)
_refine_ls_extinction_method none
_refine_ls_goodness_of_fit_ref 1.111
_refine_ls_hydrogen_treatment refall
_refine_ls_matrix_type full
_refine_ls_number_parameters 522
_refine_ls_number_reflns 7904
_refine_ls_number_restraints 1
_refine_ls_restrained_S_all 1.111
_refine_ls_R_factor_all 0.0221
_refine_ls_R_factor_gt 0.0210
_refine_ls_shift/su_max 0.001
_refine_ls_shift/su_mean 0.000
_refine_ls_structure_factor_coef Fsqd
_refine_ls_weighting_details 'calc w=1/[\s^2^(Fo^2^)+(0.0231P)^2^+0.1528P] where P=(Fo^2^+2Fc^2^)/3'
_refine_ls_weighting_scheme calc
_refine_ls_wR_factor_gt 0.0497
_refine_ls_wR_factor_ref 0.0502
_reflns_number_gt 7673
_reflns_number_total 7904
_reflns_threshold_expression >2sigma(I)
_cod_data_source_file b300951c.txt
_cod_data_source_block structure_9
_cod_depositor_comments
;
The following automatic conversions were performed:
'_symmetry_cell_setting' value 'Monoclinic' changed to 'monoclinic'
according to '/home/saulius/struct/CIF-dictionaries/cif_core.dic'
dictionary named 'cif_core.dic' version 2.4.1 from 2010-06-29.

Automatic conversion script
Id: cif_fix_enum 1527 2010-12-29 10:47:43Z saulius 
;
_cod_original_sg_symbol_H-M 'P 21'
_cod_database_code 7012760

loop_
_symmetry_equiv_pos_as_xyz
'x, y, z'
'-x, y+1/2, -z'

loop_
_atom_site_label
_atom_site_type_symbol
_atom_site_fract_x
_atom_site_fract_y
_atom_site_fract_z
_atom_site_U_iso_or_equiv
_atom_site_adp_type
_atom_site_occupancy
_atom_site_symmetry_multiplicity
_atom_site_calc_flag
_atom_site_refinement_flags
_atom_site_disorder_assembly
_atom_site_disorder_group
Rh20 Rh 0.19030(3) 0.284288(13) -0.05541(2) 0.02484(6) Uani 1 1 d . . .
Rh21 Rh -0.07300(3) 0.242745(13) -0.02450(2) 0.02612(6) Uani 1 1 d . . .
Rh10 Rh 0.09393(3) 0.131290(13) -0.09429(2) 0.02918(6) Uani 1 1 d . . .
Rh30 Rh 0.09842(3) 0.225698(15) -0.29171(2) 0.03098(7) Uani 1 1 d . . .
Rh40 Rh -0.06945(3) 0.334294(14) -0.21923(2) 0.02883(6) Uani 1 1 d . . .
Rh31 Rh -0.16239(3) 0.179345(14) -0.25328(2) 0.03031(6) Uani 1 1 d . . .
P1 S 0.30842(9) 0.28030(5) 0.15278(7) 0.03064(16) Uani 1 1 d . . .
S1 P 0.02685(10) 0.21721(5) 0.18934(8) 0.03234(18) Uani 1 1 d . . .
C60 C 0.3120(4) 0.3627(2) -0.0879(3) 0.0370(8) Uani 1 1 d . . .
O60 O 0.3819(4) 0.4092(2) -0.1123(3) 0.0632(9) Uani 1 1 d . . .
C61 C -0.2515(4) 0.2819(2) -0.0120(4) 0.0424(8) Uani 1 1 d . . .
O61 O -0.3536(4) 0.3086(3) -0.0020(4) 0.0830(13) Uani 1 1 d . . .
C50 C 0.1735(5) 0.0791(2) 0.0581(4) 0.0434(9) Uani 1 1 d . . .
O50 O 0.2100(5) 0.0426(2) 0.1419(3) 0.0756(12) Uani 1 1 d . . .
C40 C 0.1105(5) 0.0375(2) -0.1793(4) 0.0437(9) Uani 1 1 d . . .
O40 O 0.1261(5) -0.01738(19) -0.2284(4) 0.0769(12) Uani 1 1 d . . .
C80 C 0.2082(4) 0.2989(3) -0.3521(4) 0.0459(9) Uani 1 1 d . . .
O80 O 0.2737(4) 0.3433(2) -0.3879(3) 0.0705(10) Uani 1 1 d . . .
C70 C 0.1099(5) 0.1488(3) -0.4089(4) 0.0498(10) Uani 1 1 d . . .
O70 O 0.1150(5) 0.1068(3) -0.4838(4) 0.0901(14) Uani 1 1 d . . .
C91 C -0.2585(5) 0.3774(2) -0.2493(4) 0.0423(9) Uani 1 1 d . . .
O91 O -0.3731(4) 0.3997(2) -0.2737(4) 0.0726(10) Uani 1 1 d . . .
C90 C 0.0048(5) 0.4241(3) -0.2756(5) 0.0542(11) Uani 1 1 d . . .
O90 O 0.0502(5) 0.4787(3) -0.3059(5) 0.1015(17) Uani 1 1 d . . .
C71 C -0.1856(4) 0.0874(2) -0.3468(4) 0.0434(9) Uani 1 1 d . . .
O71 O -0.1963(5) 0.0312(2) -0.4021(4) 0.0713(10) Uani 1 1 d . . .
C81 C -0.3658(5) 0.1990(2) -0.2997(4) 0.0415(9) Uani 1 1 d . . .
O81 O -0.4855(4) 0.2100(2) -0.3376(4) 0.0714(10) Uani 1 1 d . . .
C10 C 0.0216(4) 0.35790(19) -0.0191(3) 0.0298(7) Uani 1 1 d . . .
O10 O 0.0194(3) 0.41454(14) 0.0364(2) 0.0391(6) Uani 1 1 d . . .
C20 C 0.2830(4) 0.1882(2) -0.1261(3) 0.0339(7) Uani 1 1 d . . .
O20 O 0.3965(3) 0.16611(16) -0.1247(3) 0.0433(6) Uani 1 1 d . . .
O21 O -0.1868(3) 0.07697(15) -0.0269(3) 0.0450(6) Uani 1 1 d . . .
C21 C -0.1273(4) 0.1259(2) -0.0652(3) 0.0359(7) Uani 1 1 d . . .
C30 C -0.1207(4) 0.2618(2) -0.3859(3) 0.0364(8) Uani 1 1 d . . .
O30 O -0.1823(3) 0.27437(18) -0.4865(2) 0.0451(6) Uani 1 1 d . . .
C141 C 0.4219(4) 0.19645(19) 0.2172(3) 0.0322(7) Uani 1 1 d . . .
C146 C 0.4136(5) 0.1603(2) 0.3249(4) 0.0432(9) Uani 1 1 d . . .
C145 C 0.5050(6) 0.0976(3) 0.3719(5) 0.0590(12) Uani 1 1 d . . .
C144 C 0.6001(6) 0.0711(3) 0.3116(5) 0.0593(12) Uani 1 1 d . . .
C143 C 0.6097(6) 0.1070(3) 0.2060(5) 0.0555(12) Uani 1 1 d . . .
C142 C 0.5207(4) 0.1694(2) 0.1589(4) 0.0395(8) Uani 1 1 d . . .
C126 C 0.3794(4) 0.4388(2) 0.1736(4) 0.0393(8) Uani 1 1 d . . .
C133 C 0.0169(5) 0.3224(3) 0.3449(4) 0.0461(9) Uani 1 1 d . . .
C132 C 0.1498(4) 0.3337(2) 0.3164(3) 0.0388(8) Uani 1 1 d . . .
C123 C 0.6205(5) 0.4214(3) 0.3729(5) 0.0646(14) Uani 1 1 d . . .
C122 C 0.5417(5) 0.3554(2) 0.3209(4) 0.0468(10) Uani 1 1 d . . .
C121 C 0.4186(4) 0.3643(2) 0.2206(3) 0.0321(7) Uani 1 1 d . . .
C131 C 0.1715(4) 0.2815(2) 0.2337(3) 0.0304(6) Uani 1 1 d . . .
C124 C 0.5785(5) 0.4940(3) 0.3244(5) 0.0552(12) Uani 1 1 d . . .
C125 C 0.4593(5) 0.5027(2) 0.2246(5) 0.0487(10) Uani 1 1 d . . .
C134 C -0.0625(6) 0.2629(3) 0.2819(4) 0.0455(10) Uani 1 1 d . . .
H146 H 0.355(4) 0.184(2) 0.365(3) 0.019(8) Uiso 1 1 d . . .
H145 H 0.484(5) 0.069(3) 0.456(4) 0.059(14) Uiso 1 1 d . . .
H144 H 0.673(7) 0.039(4) 0.352(6) 0.09(2) Uiso 1 1 d . . .
H143 H 0.666(5) 0.092(3) 0.168(4) 0.039(11) Uiso 1 1 d . . .
H142 H 0.509(5) 0.196(2) 0.078(4) 0.037(11) Uiso 1 1 d . . .
H126 H 0.301(5) 0.442(2) 0.100(4) 0.032(10) Uiso 1 1 d . . .
H133 H -0.008(6) 0.354(3) 0.405(5) 0.063(15) Uiso 1 1 d . . .
H132 H 0.225(5) 0.371(2) 0.359(4) 0.039(10) Uiso 1 1 d . . .
H123 H 0.703(7) 0.416(4) 0.432(6) 0.083(19) Uiso 1 1 d . . .
H122 H 0.566(5) 0.309(3) 0.359(4) 0.050(13) Uiso 1 1 d . . .
H124 H 0.647(8) 0.528(4) 0.364(6) 0.10(2) Uiso 1 1 d . . .
H125 H 0.434(6) 0.550(3) 0.186(5) 0.056(14) Uiso 1 1 d . . .
H134 H -0.129(5) 0.255(3) 0.277(4) 0.035(14) Uiso 1 1 d . . .

loop_
_atom_site_aniso_label
_atom_site_aniso_U_11
_atom_site_aniso_U_22
_atom_site_aniso_U_33
_atom_site_aniso_U_23
_atom_site_aniso_U_13
_atom_site_aniso_U_12
Rh20 0.02357(12) 0.02437(11) 0.02638(12) 0.00343(10) 0.00669(9) 0.00057(9)
Rh21 0.02559(13) 0.02680(12) 0.02670(13) 0.00060(10) 0.00857(10) -0.00116(9)
Rh10 0.03287(14) 0.02357(12) 0.02937(14) 0.00137(10) 0.00593(11) 0.00264(10)
Rh30 0.03004(14) 0.03765(15) 0.02624(14) 0.00262(11) 0.00952(11) 0.00550(11)
Rh40 0.02694(13) 0.02743(12) 0.03193(14) 0.00667(10) 0.00799(10) 0.00449(10)
Rh31 0.02816(14) 0.03236(13) 0.02854(14) -0.00153(11) 0.00495(10) -0.00061(10)
P1 0.0302(4) 0.0277(4) 0.0321(4) 0.0020(3) 0.0057(3) -0.0005(3)
S1 0.0342(5) 0.0371(5) 0.0265(4) 0.0003(3) 0.0099(3) -0.0068(3)
C60 0.0318(18) 0.0379(18) 0.042(2) 0.0061(15) 0.0108(15) 0.0021(14)
O60 0.062(2) 0.0589(19) 0.072(2) 0.0184(17) 0.0239(18) -0.0232(16)
C61 0.035(2) 0.050(2) 0.045(2) 0.0094(18) 0.0157(16) 0.0001(17)
O61 0.052(2) 0.094(3) 0.119(3) 0.026(3) 0.050(2) 0.029(2)
C50 0.051(2) 0.0287(17) 0.045(2) 0.0036(16) 0.0043(18) 0.0012(15)
O50 0.101(3) 0.0512(18) 0.053(2) 0.0236(16) -0.0141(19) -0.0121(18)
C40 0.047(2) 0.039(2) 0.048(2) -0.0038(17) 0.0181(18) -0.0047(16)
O40 0.106(3) 0.0435(18) 0.095(3) -0.0259(18) 0.051(2) -0.0002(18)
C80 0.034(2) 0.065(3) 0.038(2) 0.0085(18) 0.0082(16) 0.0039(18)
O80 0.064(2) 0.090(3) 0.063(2) 0.0176(19) 0.0256(18) -0.0222(19)
C70 0.047(2) 0.061(3) 0.038(2) 0.0021(19) 0.0083(17) 0.0152(19)
O70 0.113(3) 0.100(3) 0.056(2) -0.029(2) 0.020(2) 0.041(3)
C91 0.041(2) 0.0324(18) 0.052(2) -0.0035(16) 0.0119(18) 0.0013(15)
O91 0.0334(18) 0.063(2) 0.114(3) 0.000(2) 0.0085(18) 0.0171(15)
C90 0.045(2) 0.048(2) 0.070(3) 0.024(2) 0.015(2) 0.0076(18)
O90 0.092(3) 0.068(3) 0.152(5) 0.055(3) 0.046(3) -0.010(2)
C71 0.040(2) 0.046(2) 0.037(2) -0.0031(17) -0.0001(16) 0.0003(16)
O71 0.084(3) 0.0514(19) 0.067(2) -0.0236(17) 0.0020(19) 0.0029(17)
C81 0.043(2) 0.041(2) 0.040(2) 0.0013(15) 0.0111(17) -0.0002(16)
O81 0.0320(18) 0.089(3) 0.090(3) 0.010(2) 0.0127(17) 0.0071(15)
C10 0.0282(17) 0.0249(16) 0.0361(18) -0.0005(13) 0.0088(14) -0.0007(12)
O10 0.0402(15) 0.0307(13) 0.0440(15) -0.0038(11) 0.0077(11) 0.0038(10)
C20 0.0306(19) 0.0320(16) 0.040(2) 0.0019(14) 0.0109(14) 0.0063(13)
O20 0.0351(15) 0.0516(16) 0.0438(15) -0.0019(12) 0.0117(11) 0.0117(12)
O21 0.0511(17) 0.0371(14) 0.0457(16) 0.0012(12) 0.0119(13) -0.0155(12)
C21 0.040(2) 0.0316(17) 0.0357(19) -0.0012(15) 0.0101(15) -0.0054(15)
C30 0.0289(18) 0.050(2) 0.0317(19) 0.0086(15) 0.0104(15) 0.0071(14)
O30 0.0405(15) 0.0641(18) 0.0290(14) 0.0095(12) 0.0071(11) 0.0108(13)
C141 0.0346(18) 0.0263(16) 0.0310(18) 0.0041(13) 0.0017(14) 0.0005(13)
C146 0.048(2) 0.042(2) 0.038(2) 0.0116(16) 0.0091(17) 0.0115(17)
C145 0.072(3) 0.045(2) 0.052(3) 0.018(2) 0.005(2) 0.013(2)
C144 0.062(3) 0.050(3) 0.057(3) 0.011(2) 0.003(2) 0.023(2)
C143 0.051(3) 0.059(3) 0.054(3) -0.001(2) 0.011(2) 0.021(2)
C142 0.0364(19) 0.043(2) 0.036(2) 0.0029(16) 0.0044(15) 0.0063(15)
C126 0.035(2) 0.0334(18) 0.044(2) 0.0000(15) 0.0017(17) 0.0006(14)
C133 0.053(3) 0.053(2) 0.036(2) -0.0026(17) 0.0177(18) 0.0055(18)
C132 0.046(2) 0.0373(18) 0.0327(18) -0.0004(15) 0.0099(16) -0.0036(16)
C123 0.045(3) 0.054(3) 0.072(3) -0.006(2) -0.021(2) -0.006(2)
C122 0.041(2) 0.037(2) 0.050(2) 0.0005(18) -0.0066(18) -0.0049(16)
C121 0.0304(18) 0.0313(16) 0.0319(18) 0.0016(13) 0.0042(14) -0.0016(13)
C131 0.0334(18) 0.0315(15) 0.0256(16) 0.0020(13) 0.0072(12) -0.0005(13)
C124 0.042(2) 0.041(2) 0.076(3) -0.011(2) 0.005(2) -0.0144(18)
C125 0.050(2) 0.0272(18) 0.066(3) -0.0008(19) 0.010(2) -0.0025(16)
C134 0.040(3) 0.065(3) 0.036(2) 0.0028(18) 0.0183(18) -0.003(2)

loop_
_atom_type_symbol
_atom_type_description
_atom_type_scat_dispersion_real
_atom_type_scat_dispersion_imag
_atom_type_scat_source
C C 0.0033 0.0016 'International Tables Vol C Tables 4.2.6.8 and 6.1.1.4'
H H 0.0000 0.0000 'International Tables Vol C Tables 4.2.6.8 and 6.1.1.4'
O O 0.0106 0.0060 'International Tables Vol C Tables 4.2.6.8 and 6.1.1.4'
P P 0.1023 0.0942 'International Tables Vol C Tables 4.2.6.8 and 6.1.1.4'
S S 0.1246 0.1234 'International Tables Vol C Tables 4.2.6.8 and 6.1.1.4'
Rh Rh -1.1178 0.9187 'International Tables Vol C Tables 4.2.6.8 and 6.1.1.4'

loop_
_geom_angle_atom_site_label_1
_geom_angle_atom_site_label_2
_geom_angle_atom_site_label_3
_geom_angle
_geom_angle_site_symmetry_1
_geom_angle_site_symmetry_3
_geom_angle_publ_flag
C60 Rh20 C20 97.35(15) . . ?
C60 Rh20 C10 99.23(14) . . ?
C20 Rh20 C10 158.12(13) . . ?
C60 Rh20 P1 93.89(12) . . ?
C20 Rh20 P1 102.98(10) . . ?
C10 Rh20 P1 90.05(9) . . ?
C60 Rh20 Rh21 148.78(11) . . ?
C20 Rh20 Rh21 110.26(10) . . ?
C10 Rh20 Rh21 50.56(9) . . ?
P1 Rh20 Rh21 93.81(2) . . ?
C60 Rh20 Rh30 96.59(12) . . ?
C20 Rh20 Rh30 53.72(10) . . ?
C10 Rh20 Rh30 109.96(9) . . ?
P1 Rh20 Rh30 155.47(2) . . ?
Rh21 Rh20 Rh30 88.632(10) . . ?
C60 Rh20 Rh10 147.17(12) . . ?
C20 Rh20 Rh10 50.76(10) . . ?
C10 Rh20 Rh10 110.07(9) . . ?
P1 Rh20 Rh10 100.39(2) . . ?
Rh21 Rh20 Rh10 59.785(8) . . ?
Rh30 Rh20 Rh10 60.117(9) . . ?
C60 Rh20 Rh40 97.98(11) . . ?
C20 Rh20 Rh40 112.04(10) . . ?
C10 Rh20 Rh40 51.47(9) . . ?
P1 Rh20 Rh40 141.01(2) . . ?
Rh21 Rh20 Rh40 58.771(9) . . ?
Rh30 Rh20 Rh40 58.934(9) . . ?
Rh10 Rh20 Rh40 89.289(10) . . ?
C61 Rh21 C21 100.47(16) . . ?
C61 Rh21 C10 93.32(15) . . ?
C21 Rh21 C10 163.03(14) . . ?
C61 Rh21 S1 95.89(12) . . ?
C21 Rh21 S1 93.06(10) . . ?
C10 Rh21 S1 95.32(10) . . ?
C61 Rh21 Rh40 94.37(12) . . ?
C21 Rh21 Rh40 115.62(10) . . ?
C10 Rh21 Rh40 52.88(9) . . ?
S1 Rh21 Rh40 147.11(2) . . ?
C61 Rh21 Rh31 99.46(13) . . ?
C21 Rh21 Rh31 54.15(10) . . ?
C10 Rh21 Rh31 114.03(9) . . ?
S1 Rh21 Rh31 145.74(2) . . ?
Rh40 Rh21 Rh31 61.724(9) . . ?
C61 Rh21 Rh20 144.02(12) . . ?
C21 Rh21 Rh20 113.72(10) . . ?
C10 Rh21 Rh20 51.13(9) . . ?
S1 Rh21 Rh20 93.24(2) . . ?
Rh40 Rh21 Rh20 61.535(9) . . ?
Rh31 Rh21 Rh20 92.053(10) . . ?
C61 Rh21 Rh10 152.42(13) . . ?
C21 Rh21 Rh10 53.17(10) . . ?
C10 Rh21 Rh10 111.43(9) . . ?
S1 Rh21 Rh10 93.79(2) . . ?
Rh40 Rh21 Rh10 91.348(10) . . ?
Rh31 Rh21 Rh10 60.074(9) . . ?
Rh20 Rh21 Rh10 60.594(9) . . ?
C40 Rh10 C50 89.71(17) . . ?
C40 Rh10 C20 95.76(15) . . ?
C50 Rh10 C20 102.70(16) . . ?
C40 Rh10 C21 104.95(15) . . ?
C50 Rh10 C21 90.09(16) . . ?
C20 Rh10 C21 155.74(12) . . ?
C40 Rh10 Rh31 96.17(14) . . ?
C50 Rh10 Rh31 142.74(13) . . ?
C20 Rh10 Rh31 113.18(9) . . ?
C21 Rh10 Rh31 52.83(9) . . ?
C40 Rh10 Rh21 150.54(13) . . ?
C50 Rh10 Rh21 100.45(13) . . ?
C20 Rh10 Rh21 108.60(9) . . ?
C21 Rh10 Rh21 48.10(9) . . ?
Rh31 Rh10 Rh21 59.468(9) . . ?
C40 Rh10 Rh20 143.73(12) . . ?
C50 Rh10 Rh20 105.54(12) . . ?
C20 Rh10 Rh20 49.25(9) . . ?
C21 Rh10 Rh20 107.68(9) . . ?
Rh31 Rh10 Rh20 91.112(10) . . ?
Rh21 Rh10 Rh20 59.620(9) . . ?
C40 Rh10 Rh30 93.40(12) . . ?
C50 Rh10 Rh30 155.98(13) . . ?
C20 Rh10 Rh30 53.29(9) . . ?
C21 Rh10 Rh30 111.98(9) . . ?
Rh31 Rh10 Rh30 60.527(10) . . ?
Rh21 Rh10 Rh30 88.385(10) . . ?
Rh20 Rh10 Rh30 59.845(9) . . ?
C80 Rh30 C70 93.3(2) . . ?
C80 Rh30 C30 101.34(16) . . ?
C70 Rh30 C30 95.27(16) . . ?
C80 Rh30 C20 95.84(15) . . ?
C70 Rh30 C20 101.40(15) . . ?
C30 Rh30 C20 155.28(13) . . ?
C80 Rh30 Rh40 95.49(14) . . ?
C70 Rh30 Rh40 146.96(13) . . ?
C30 Rh30 Rh40 51.76(10) . . ?
C20 Rh30 Rh40 109.29(9) . . ?
C80 Rh30 Rh20 93.07(13) . . ?
C70 Rh30 Rh20 150.04(13) . . ?
C30 Rh30 Rh20 112.09(10) . . ?
C20 Rh30 Rh20 48.80(9) . . ?
Rh40 Rh30 Rh20 61.054(9) . . ?
C80 Rh30 Rh10 144.90(12) . . ?
C70 Rh30 Rh10 100.36(13) . . ?
C30 Rh30 Rh10 109.32(9) . . ?
C20 Rh30 Rh10 49.91(9) . . ?
Rh40 Rh30 Rh10 90.462(10) . . ?
Rh20 Rh30 Rh10 60.038(9) . . ?
C80 Rh30 Rh31 150.25(13) . . ?
C70 Rh30 Rh31 98.35(15) . . ?
C30 Rh30 Rh31 50.52(9) . . ?
C20 Rh30 Rh31 108.44(9) . . ?
Rh40 Rh30 Rh31 60.805(9) . . ?
Rh20 Rh30 Rh31 90.395(10) . . ?
Rh10 Rh30 Rh31 59.112(9) . . ?
C90 Rh40 C91 93.24(18) . . ?
C90 Rh40 C30 100.55(19) . . ?
C91 Rh40 C30 95.38(15) . . ?
C90 Rh40 C10 96.94(18) . . ?
C91 Rh40 C10 101.17(15) . . ?
C30 Rh40 C10 155.13(13) . . ?
C90 Rh40 Rh21 147.21(16) . . ?
C91 Rh40 Rh21 98.02(12) . . ?
C30 Rh40 Rh21 108.86(10) . . ?
C10 Rh40 Rh21 50.71(8) . . ?
C90 Rh40 Rh30 98.09(15) . . ?
C91 Rh40 Rh30 145.56(12) . . ?
C30 Rh40 Rh30 50.64(9) . . ?
C10 Rh40 Rh30 109.52(9) . . ?
Rh21 Rh40 Rh30 89.802(10) . . ?
C90 Rh40 Rh31 150.09(16) . . ?
C91 Rh40 Rh31 95.26(11) . . ?
C30 Rh40 Rh31 50.14(10) . . ?
C10 Rh40 Rh31 109.38(8) . . ?
Rh21 Rh40 Rh31 59.199(9) . . ?
Rh30 Rh40 Rh31 60.354(10) . . ?
C90 Rh40 Rh20 97.09(14) . . ?
C91 Rh40 Rh20 150.22(13) . . ?
C30 Rh40 Rh20 109.95(10) . . ?
C10 Rh40 Rh20 49.94(9) . . ?
Rh21 Rh40 Rh20 59.694(9) . . ?
Rh30 Rh40 Rh20 60.012(9) . . ?
Rh31 Rh40 Rh20 89.552(10) . . ?
C71 Rh31 C81 92.42(17) . . ?
C71 Rh31 C30 99.64(17) . . ?
C81 Rh31 C30 93.94(15) . . ?
C71 Rh31 C21 99.06(15) . . ?
C81 Rh31 C21 101.61(15) . . ?
C30 Rh31 C21 155.06(14) . . ?
C71 Rh31 Rh21 146.09(12) . . ?
C81 Rh31 Rh21 102.53(12) . . ?
C30 Rh31 Rh21 109.33(11) . . ?
C21 Rh31 Rh21 48.43(9) . . ?
C71 Rh31 Rh10 93.60(12) . . ?
C81 Rh31 Rh10 153.83(12) . . ?
C30 Rh31 Rh10 110.07(10) . . ?
C21 Rh31 Rh10 52.28(10) . . ?
Rh21 Rh31 Rh10 60.458(9) . . ?
C71 Rh31 Rh30 96.86(13) . . ?
C81 Rh31 Rh30 143.77(12) . . ?
C30 Rh31 Rh30 50.02(10) . . ?
C21 Rh31 Rh30 111.28(10) . . ?
Rh21 Rh31 Rh30 88.842(11) . . ?
Rh10 Rh31 Rh30 60.360(9) . . ?
C71 Rh31 Rh40 149.09(13) . . ?
C81 Rh31 Rh40 97.69(11) . . ?
C30 Rh31 Rh40 50.73(10) . . ?
C21 Rh31 Rh40 107.29(9) . . ?
Rh21 Rh31 Rh40 59.077(9) . . ?
Rh10 Rh31 Rh40 90.042(11) . . ?
Rh30 Rh31 Rh40 58.841(9) . . ?
C131 P1 C121 101.29(16) . . ?
C131 P1 C141 104.13(17) . . ?
C121 P1 C141 103.89(15) . . ?
C131 P1 Rh20 107.51(11) . . ?
C121 P1 Rh20 117.87(11) . . ?
C141 P1 Rh20 119.84(12) . . ?
C134 S1 C131 91.8(2) . . ?
C134 S1 Rh21 114.28(16) . . ?
C131 S1 Rh21 103.83(11) . . ?
O60 C60 Rh20 177.1(4) . . ?
O61 C61 Rh21 176.3(4) . . ?
O50 C50 Rh10 172.7(4) . . ?
O40 C40 Rh10 177.2(4) . . ?
O80 C80 Rh30 179.4(4) . . ?
O70 C70 Rh30 175.7(4) . . ?
O91 C91 Rh40 175.3(4) . . ?
O90 C90 Rh40 178.0(5) . . ?
O71 C71 Rh31 178.3(4) . . ?
O81 C81 Rh31 173.8(4) . . ?
O10 C10 Rh21 134.8(3) . . ?
O10 C10 Rh20 135.5(3) . . ?
Rh21 C10 Rh20 78.31(11) . . ?
O10 C10 Rh40 130.0(3) . . ?
Rh21 C10 Rh40 76.40(11) . . ?
Rh20 C10 Rh40 78.59(11) . . ?
O20 C20 Rh20 138.0(3) . . ?
O20 C20 Rh10 133.0(3) . . ?
Rh20 C20 Rh10 79.99(12) . . ?
O20 C20 Rh30 128.1(3) . . ?
Rh20 C20 Rh30 77.48(11) . . ?
Rh10 C20 Rh30 76.80(11) . . ?
O21 C21 Rh21 136.5(3) . . ?
O21 C21 Rh10 132.1(3) . . ?
Rh21 C21 Rh10 78.73(12) . . ?
O21 C21 Rh31 133.2(3) . . ?
Rh21 C21 Rh31 77.42(12) . . ?
Rh10 C21 Rh31 74.89(11) . . ?
O30 C30 Rh30 134.6(3) . . ?
O30 C30 Rh31 131.6(3) . . ?
Rh30 C30 Rh31 79.46(12) . . ?
O30 C30 Rh40 132.6(3) . . ?
Rh30 C30 Rh40 77.60(13) . . ?
Rh31 C30 Rh40 79.13(12) . . ?
C142 C141 C146 119.3(3) . . ?
C142 C141 P1 119.0(3) . . ?
C146 C141 P1 121.7(3) . . ?
C141 C146 C145 119.5(4) . . ?
C141 C146 H146 116(2) . . ?
C145 C146 H146 124(2) . . ?
C144 C145 C146 120.2(5) . . ?
C144 C145 H145 125(3) . . ?
C146 C145 H145 114(3) . . ?
C145 C144 C143 120.5(4) . . ?
C145 C144 H144 119(4) . . ?
C143 C144 H144 119(4) . . ?
C144 C143 C142 120.0(5) . . ?
C144 C143 H143 122(3) . . ?
C142 C143 H143 118(3) . . ?
C143 C142 C141 120.5(4) . . ?
C143 C142 H142 127(2) . . ?
C141 C142 H142 112(2) . . ?
C125 C126 C121 120.7(4) . . ?
C125 C126 H126 122(2) . . ?
C121 C126 H126 117(2) . . ?
C134 C133 C132 113.2(4) . . ?
C134 C133 H133 126(3) . . ?
C132 C133 H133 121(3) . . ?
C131 C132 C133 113.2(4) . . ?
C131 C132 H132 122(3) . . ?
C133 C132 H132 125(3) . . ?
C124 C123 C122 120.0(4) . . ?
C124 C123 H123 119(4) . . ?
C122 C123 H123 120(4) . . ?
C123 C122 C121 119.3(4) . . ?
C123 C122 H122 118(3) . . ?
C121 C122 H122 122(3) . . ?
C126 C121 C122 119.1(3) . . ?
C126 C121 P1 119.8(3) . . ?
C122 C121 P1 121.0(3) . . ?
C132 C131 S1 110.7(3) . . ?
C132 C131 P1 129.6(3) . . ?
S1 C131 P1 118.99(19) . . ?
C123 C124 C125 120.7(4) . . ?
C123 C124 H124 107(5) . . ?
C125 C124 H124 132(5) . . ?
C126 C125 C124 120.1(4) . . ?
C126 C125 H125 117(3) . . ?
C124 C125 H125 122(3) . . ?
C133 C134 S1 111.2(4) . . ?
C133 C134 H134 127(4) . . ?
S1 C134 H134 121(4) . . ?

loop_
_geom_bond_atom_site_label_1
_geom_bond_atom_site_label_2
_geom_bond_distance
_geom_bond_site_symmetry_2
_geom_bond_publ_flag
Rh20 C60 1.887(4) . ?
Rh20 C20 2.136(3) . ?
Rh20 C10 2.186(3) . ?
Rh20 P1 2.3216(8) . ?
Rh20 Rh21 2.7492(3) . ?
Rh20 Rh30 2.7708(4) . ?
Rh20 Rh10 2.7762(3) . ?
Rh20 Rh40 2.7994(3) . ?
Rh21 C61 1.887(4) . ?
Rh21 C21 2.090(3) . ?
Rh21 C10 2.168(3) . ?
Rh21 S1 2.3907(9) . ?
Rh21 Rh40 2.7229(3) . ?
Rh21 Rh31 2.7264(4) . ?
Rh21 Rh10 2.7538(3) . ?
Rh10 C40 1.907(4) . ?
Rh10 C50 1.909(4) . ?
Rh10 C20 2.183(4) . ?
Rh10 C21 2.248(4) . ?
Rh10 Rh31 2.7433(4) . ?
Rh10 Rh30 2.7784(4) . ?
Rh30 C80 1.890(4) . ?
Rh30 C70 1.900(4) . ?
Rh30 C30 2.169(4) . ?
Rh30 C20 2.288(4) . ?
Rh30 Rh40 2.7402(4) . ?
Rh30 Rh31 2.7830(4) . ?
Rh40 C90 1.884(4) . ?
Rh40 C91 1.904(4) . ?
Rh40 C30 2.204(4) . ?
Rh40 C10 2.234(3) . ?
Rh40 Rh31 2.7954(4) . ?
Rh31 C71 1.879(4) . ?
Rh31 C81 1.909(4) . ?
Rh31 C30 2.185(4) . ?
Rh31 C21 2.264(4) . ?
P1 C131 1.808(3) . ?
P1 C121 1.826(3) . ?
P1 C141 1.829(3) . ?
S1 C134 1.724(4) . ?
S1 C131 1.736(3) . ?
C60 O60 1.128(5) . ?
C61 O61 1.119(5) . ?
C50 O50 1.112(5) . ?
C40 O40 1.125(5) . ?
C80 O80 1.135(5) . ?
C70 O70 1.128(5) . ?
C91 O91 1.126(5) . ?
C90 O90 1.128(6) . ?
C71 O71 1.140(5) . ?
C81 O81 1.126(5) . ?
C10 O10 1.162(4) . ?
C20 O20 1.153(4) . ?
O21 C21 1.167(4) . ?
C30 O30 1.152(4) . ?
C141 C142 1.384(5) . ?
C141 C146 1.395(5) . ?
C146 C145 1.397(6) . ?
C146 H146 0.92(3) . ?
C145 C144 1.367(8) . ?
C145 H145 1.15(5) . ?
C144 C143 1.376(7) . ?
C144 H144 0.91(7) . ?
C143 C142 1.381(6) . ?
C143 H143 0.83(5) . ?
C142 H142 1.00(4) . ?
C126 C125 1.371(6) . ?
C126 C121 1.395(5) . ?
C126 H126 0.96(4) . ?
C133 C134 1.353(7) . ?
C133 C132 1.418(6) . ?
C133 H133 0.96(5) . ?
C132 C131 1.357(5) . ?
C132 H132 0.98(5) . ?
C123 C124 1.376(7) . ?
C123 C122 1.398(6) . ?
C123 H123 0.89(7) . ?
C122 C121 1.402(5) . ?
C122 H122 0.90(5) . ?
C124 C125 1.377(7) . ?
C124 H124 0.90(7) . ?
C125 H125 0.93(5) . ?
C134 H134 0.64(5) . ?

loop_
_geom_torsion_atom_site_label_1
_geom_torsion_atom_site_label_2
_geom_torsion_atom_site_label_3
_geom_torsion_atom_site_label_4
_geom_torsion
_geom_torsion_site_symmetry_1
_geom_torsion_site_symmetry_2
_geom_torsion_site_symmetry_3
_geom_torsion_site_symmetry_4
_geom_torsion_publ_flag
C60 Rh20 Rh21 C61 -6.6(3) . . . . ?
C20 Rh20 Rh21 C61 -157.3(2) . . . . ?
C10 Rh20 Rh21 C61 10.4(2) . . . . ?
P1 Rh20 Rh21 C61 97.4(2) . . . . ?
Rh30 Rh20 Rh21 C61 -107.1(2) . . . . ?
Rh10 Rh20 Rh21 C61 -162.8(2) . . . . ?
Rh40 Rh20 Rh21 C61 -53.2(2) . . . . ?
C60 Rh20 Rh21 C21 154.0(3) . . . . ?
C20 Rh20 Rh21 C21 3.28(15) . . . . ?
C10 Rh20 Rh21 C21 171.00(16) . . . . ?
P1 Rh20 Rh21 C21 -102.07(11) . . . . ?
Rh30 Rh20 Rh21 C21 53.50(11) . . . . ?
Rh10 Rh20 Rh21 C21 -2.25(11) . . . . ?
Rh40 Rh20 Rh21 C21 107.40(11) . . . . ?
C60 Rh20 Rh21 C10 -17.0(3) . . . . ?
C20 Rh20 Rh21 C10 -167.73(15) . . . . ?
P1 Rh20 Rh21 C10 86.93(12) . . . . ?
Rh30 Rh20 Rh21 C10 -117.50(12) . . . . ?
Rh10 Rh20 Rh21 C10 -173.25(12) . . . . ?
Rh40 Rh20 Rh21 C10 -63.60(12) . . . . ?
C60 Rh20 Rh21 S1 -111.2(2) . . . . ?
C20 Rh20 Rh21 S1 98.05(11) . . . . ?
C10 Rh20 Rh21 S1 -94.22(12) . . . . ?
P1 Rh20 Rh21 S1 -7.29(3) . . . . ?
Rh30 Rh20 Rh21 S1 148.28(2) . . . . ?
Rh10 Rh20 Rh21 S1 92.53(2) . . . . ?
Rh40 Rh20 Rh21 S1 -157.82(3) . . . . ?
C60 Rh20 Rh21 Rh40 46.6(2) . . . . ?
C20 Rh20 Rh21 Rh40 -104.13(10) . . . . ?
C10 Rh20 Rh21 Rh40 63.60(12) . . . . ?
P1 Rh20 Rh21 Rh40 150.53(2) . . . . ?
Rh30 Rh20 Rh21 Rh40 -53.902(10) . . . . ?
Rh10 Rh20 Rh21 Rh40 -109.651(11) . . . . ?
C60 Rh20 Rh21 Rh31 102.6(2) . . . . ?
C20 Rh20 Rh21 Rh31 -48.09(10) . . . . ?
C10 Rh20 Rh21 Rh31 119.64(12) . . . . ?
P1 Rh20 Rh21 Rh31 -153.43(2) . . . . ?
Rh30 Rh20 Rh21 Rh31 2.136(11) . . . . ?
Rh10 Rh20 Rh21 Rh31 -53.613(10) . . . . ?
Rh40 Rh20 Rh21 Rh31 56.037(10) . . . . ?
C60 Rh20 Rh21 Rh10 156.2(2) . . . . ?
C20 Rh20 Rh21 Rh10 5.53(10) . . . . ?
C10 Rh20 Rh21 Rh10 173.25(12) . . . . ?
P1 Rh20 Rh21 Rh10 -99.82(2) . . . . ?
Rh30 Rh20 Rh21 Rh10 55.749(10) . . . . ?
Rh40 Rh20 Rh21 Rh10 109.651(11) . . . . ?
C61 Rh21 Rh10 C40 8.4(4) . . . . ?
C21 Rh21 Rh10 C40 27.8(3) . . . . ?
C10 Rh21 Rh10 C40 -143.9(3) . . . . ?
S1 Rh21 Rh10 C40 118.8(3) . . . . ?
Rh40 Rh21 Rh10 C40 -93.7(3) . . . . ?
Rh31 Rh21 Rh10 C40 -37.8(3) . . . . ?
Rh20 Rh21 Rh10 C40 -149.6(3) . . . . ?
C61 Rh21 Rh10 C50 -100.0(3) . . . . ?
C21 Rh21 Rh10 C50 -80.59(17) . . . . ?
C10 Rh21 Rh10 C50 107.62(16) . . . . ?
S1 Rh21 Rh10 C50 10.40(13) . . . . ?
Rh40 Rh21 Rh10 C50 157.89(12) . . . . ?
Rh31 Rh21 Rh10 C50 -146.19(12) . . . . ?
Rh20 Rh21 Rh10 C50 101.98(12) . . . . ?
C61 Rh21 Rh10 C20 152.7(3) . . . . ?
C21 Rh21 Rh10 C20 172.08(16) . . . . ?
C10 Rh21 Rh10 C20 0.29(14) . . . . ?
S1 Rh21 Rh10 C20 -96.93(10) . . . . ?
Rh40 Rh21 Rh10 C20 50.56(10) . . . . ?
Rh31 Rh21 Rh10 C20 106.48(10) . . . . ?
Rh20 Rh21 Rh10 C20 -5.35(10) . . . . ?
C61 Rh21 Rh10 C21 -19.4(3) . . . . ?
C10 Rh21 Rh10 C21 -171.79(16) . . . . ?
S1 Rh21 Rh10 C21 90.99(13) . . . . ?
Rh40 Rh21 Rh10 C21 -121.52(12) . . . . ?
Rh31 Rh21 Rh10 C21 -65.59(12) . . . . ?
Rh20 Rh21 Rh10 C21 -177.43(12) . . . . ?
C61 Rh21 Rh10 Rh31 46.2(3) . . . . ?
C21 Rh21 Rh10 Rh31 65.59(12) . . . . ?
C10 Rh21 Rh10 Rh31 -106.19(10) . . . . ?
S1 Rh21 Rh10 Rh31 156.58(2) . . . . ?
Rh40 Rh21 Rh10 Rh31 -55.923(10) . . . . ?
Rh20 Rh21 Rh10 Rh31 -111.831(11) . . . . ?
C61 Rh21 Rh10 Rh20 158.0(3) . . . . ?
C21 Rh21 Rh10 Rh20 177.43(12) . . . . ?
C10 Rh21 Rh10 Rh20 5.64(10) . . . . ?
S1 Rh21 Rh10 Rh20 -91.58(2) . . . . ?
Rh40 Rh21 Rh10 Rh20 55.908(10) . . . . ?
Rh31 Rh21 Rh10 Rh20 111.831(11) . . . . ?
C61 Rh21 Rh10 Rh30 102.5(3) . . . . ?
C21 Rh21 Rh10 Rh30 121.90(12) . . . . ?
C10 Rh21 Rh10 Rh30 -49.89(10) . . . . ?
S1 Rh21 Rh10 Rh30 -147.11(2) . . . . ?
Rh40 Rh21 Rh10 Rh30 0.379(12) . . . . ?
Rh31 Rh21 Rh10 Rh30 56.303(10) . . . . ?
Rh20 Rh21 Rh10 Rh30 -55.529(10) . . . . ?
C60 Rh20 Rh10 C40 -2.2(3) . . . . ?
C20 Rh20 Rh10 C40 -18.2(3) . . . . ?
C10 Rh20 Rh10 C40 149.6(3) . . . . ?
P1 Rh20 Rh10 C40 -116.5(2) . . . . ?
Rh21 Rh20 Rh10 C40 155.1(2) . . . . ?
Rh30 Rh20 Rh10 C40 47.5(2) . . . . ?
Rh40 Rh20 Rh10 C40 101.5(2) . . . . ?
C60 Rh20 Rh10 C50 109.5(2) . . . . ?
C20 Rh20 Rh10 C50 93.53(19) . . . . ?
C10 Rh20 Rh10 C50 -98.71(17) . . . . ?
P1 Rh20 Rh10 C50 -4.82(14) . . . . ?
Rh21 Rh20 Rh10 C50 -93.17(14) . . . . ?
Rh30 Rh20 Rh10 C50 159.21(14) . . . . ?
Rh40 Rh20 Rh10 C50 -146.81(14) . . . . ?
C60 Rh20 Rh10 C20 16.0(2) . . . . ?
C10 Rh20 Rh10 C20 167.76(16) . . . . ?
P1 Rh20 Rh10 C20 -98.34(13) . . . . ?
Rh21 Rh20 Rh10 C20 173.30(13) . . . . ?
Rh30 Rh20 Rh10 C20 65.68(13) . . . . ?
Rh40 Rh20 Rh10 C20 119.66(13) . . . . ?
C60 Rh20 Rh10 C21 -155.3(2) . . . . ?
C20 Rh20 Rh10 C21 -171.29(16) . . . . ?
C10 Rh20 Rh10 C21 -3.53(14) . . . . ?
P1 Rh20 Rh10 C21 90.36(10) . . . . ?
Rh21 Rh20 Rh10 C21 2.01(10) . . . . ?
Rh30 Rh20 Rh10 C21 -105.61(10) . . . . ?
Rh40 Rh20 Rh10 C21 -51.64(10) . . . . ?
C60 Rh20 Rh10 Rh31 -104.2(2) . . . . ?
C20 Rh20 Rh10 Rh31 -120.20(13) . . . . ?
C10 Rh20 Rh10 Rh31 47.56(10) . . . . ?
P1 Rh20 Rh10 Rh31 141.46(2) . . . . ?
Rh21 Rh20 Rh10 Rh31 53.103(10) . . . . ?
Rh30 Rh20 Rh10 Rh31 -54.522(10) . . . . ?
Rh40 Rh20 Rh10 Rh31 -0.542(11) . . . . ?
C60 Rh20 Rh10 Rh21 -157.4(2) . . . . ?
C20 Rh20 Rh10 Rh21 -173.30(13) . . . . ?
C10 Rh20 Rh10 Rh21 -5.54(10) . . . . ?
P1 Rh20 Rh10 Rh21 88.35(2) . . . . ?
Rh30 Rh20 Rh10 Rh21 -107.625(11) . . . . ?
Rh40 Rh20 Rh10 Rh21 -53.645(10) . . . . ?
C60 Rh20 Rh10 Rh30 -49.7(2) . . . . ?
C20 Rh20 Rh10 Rh30 -65.68(13) . . . . ?
C10 Rh20 Rh10 Rh30 102.08(10) . . . . ?
P1 Rh20 Rh10 Rh30 -164.02(2) . . . . ?
Rh21 Rh20 Rh10 Rh30 107.625(11) . . . . ?
Rh40 Rh20 Rh10 Rh30 53.980(10) . . . . ?
C60 Rh20 Rh30 C80 -0.79(17) . . . . ?
C20 Rh20 Rh30 C80 -95.08(18) . . . . ?
C10 Rh20 Rh30 C80 101.56(16) . . . . ?
P1 Rh20 Rh30 C80 -115.48(14) . . . . ?
Rh21 Rh20 Rh30 C80 148.35(13) . . . . ?
Rh10 Rh20 Rh30 C80 -156.18(13) . . . . ?
Rh40 Rh20 Rh30 C80 94.58(13) . . . . ?
C60 Rh20 Rh30 C70 101.2(3) . . . . ?
C20 Rh20 Rh30 C70 6.9(3) . . . . ?
C10 Rh20 Rh30 C70 -156.5(3) . . . . ?
P1 Rh20 Rh30 C70 -13.5(3) . . . . ?
Rh21 Rh20 Rh30 C70 -109.7(3) . . . . ?
Rh10 Rh20 Rh30 C70 -54.2(3) . . . . ?
Rh40 Rh20 Rh30 C70 -163.5(3) . . . . ?
C60 Rh20 Rh30 C30 -104.34(15) . . . . ?
C20 Rh20 Rh30 C30 161.37(16) . . . . ?
C10 Rh20 Rh30 C30 -1.99(14) . . . . ?
P1 Rh20 Rh30 C30 140.98(12) . . . . ?
Rh21 Rh20 Rh30 C30 44.80(11) . . . . ?
Rh10 Rh20 Rh30 C30 100.27(11) . . . . ?
Rh40 Rh20 Rh30 C30 -8.97(11) . . . . ?
C60 Rh20 Rh30 C20 94.30(16) . . . . ?
C10 Rh20 Rh30 C20 -163.36(15) . . . . ?
P1 Rh20 Rh30 C20 -20.39(13) . . . . ?
Rh21 Rh20 Rh30 C20 -116.57(12) . . . . ?
Rh10 Rh20 Rh30 C20 -61.10(12) . . . . ?
Rh40 Rh20 Rh30 C20 -170.33(12) . . . . ?
C60 Rh20 Rh30 Rh40 -95.37(11) . . . . ?
C20 Rh20 Rh30 Rh40 170.33(12) . . . . ?
C10 Rh20 Rh30 Rh40 6.98(9) . . . . ?
P1 Rh20 Rh30 Rh40 149.94(6) . . . . ?
Rh21 Rh20 Rh30 Rh40 53.768(9) . . . . ?
Rh10 Rh20 Rh30 Rh40 109.236(11) . . . . ?
C60 Rh20 Rh30 Rh10 155.40(11) . . . . ?
C20 Rh20 Rh30 Rh10 61.10(12) . . . . ?
C10 Rh20 Rh30 Rh10 -102.26(9) . . . . ?
P1 Rh20 Rh30 Rh10 40.71(6) . . . . ?
Rh21 Rh20 Rh30 Rh10 -55.469(9) . . . . ?
Rh40 Rh20 Rh30 Rh10 -109.236(11) . . . . ?
C60 Rh20 Rh30 Rh31 -151.23(11) . . . . ?
C20 Rh20 Rh30 Rh31 114.48(12) . . . . ?
C10 Rh20 Rh30 Rh31 -48.88(9) . . . . ?
P1 Rh20 Rh30 Rh31 94.08(6) . . . . ?
Rh21 Rh20 Rh30 Rh31 -2.091(11) . . . . ?
Rh10 Rh20 Rh30 Rh31 53.378(10) . . . . ?
Rh40 Rh20 Rh30 Rh31 -55.858(10) . . . . ?
C40 Rh10 Rh30 C80 -109.6(3) . . . . ?
C50 Rh10 Rh30 C80 -12.6(4) . . . . ?
C20 Rh10 Rh30 C80 -14.9(3) . . . . ?
C21 Rh10 Rh30 C80 142.8(3) . . . . ?
Rh31 Rh10 Rh30 C80 155.3(2) . . . . ?
Rh21 Rh10 Rh30 C80 99.9(2) . . . . ?
Rh20 Rh10 Rh30 C80 44.5(2) . . . . ?
C40 Rh10 Rh30 C70 1.58(19) . . . . ?
C50 Rh10 Rh30 C70 98.5(3) . . . . ?
C20 Rh10 Rh30 C70 96.24(18) . . . . ?
C21 Rh10 Rh30 C70 -106.03(17) . . . . ?
Rh31 Rh10 Rh30 C70 -93.59(14) . . . . ?
Rh21 Rh10 Rh30 C70 -148.99(14) . . . . ?
Rh20 Rh10 Rh30 C70 155.67(14) . . . . ?
C40 Rh10 Rh30 C30 100.97(17) . . . . ?
C50 Rh10 Rh30 C30 -162.1(3) . . . . ?
C20 Rh10 Rh30 C30 -164.37(16) . . . . ?
C21 Rh10 Rh30 C30 -6.65(15) . . . . ?
Rh31 Rh10 Rh30 C30 5.80(11) . . . . ?
Rh21 Rh10 Rh30 C30 -49.60(11) . . . . ?
Rh20 Rh10 Rh30 C30 -104.94(11) . . . . ?
C40 Rh10 Rh30 C20 -94.66(17) . . . . ?
C50 Rh10 Rh30 C20 2.3(3) . . . . ?
C21 Rh10 Rh30 C20 157.73(15) . . . . ?
Rh31 Rh10 Rh30 C20 170.18(11) . . . . ?
Rh21 Rh10 Rh30 C20 114.77(11) . . . . ?
Rh20 Rh10 Rh30 C20 59.44(11) . . . . ?
C40 Rh10 Rh30 Rh40 150.19(13) . . . . ?
C50 Rh10 Rh30 Rh40 -112.9(3) . . . . ?
C20 Rh10 Rh30 Rh40 -115.15(11) . . . . ?
C21 Rh10 Rh30 Rh40 42.58(10) . . . . ?
Rh31 Rh10 Rh30 Rh40 55.024(10) . . . . ?
Rh21 Rh10 Rh30 Rh40 -0.377(12) . . . . ?
Rh20 Rh10 Rh30 Rh40 -55.715(10) . . . . ?
C40 Rh10 Rh30 Rh20 -154.10(13) . . . . ?
C50 Rh10 Rh30 Rh20 -57.2(3) . . . . ?
C20 Rh10 Rh30 Rh20 -59.44(11) . . . . ?
C21 Rh10 Rh30 Rh20 98.29(10) . . . . ?
Rh31 Rh10 Rh30 Rh20 110.739(11) . . . . ?
Rh21 Rh10 Rh30 Rh20 55.338(9) . . . . ?
C40 Rh10 Rh30 Rh31 95.17(13) . . . . ?
C50 Rh10 Rh30 Rh31 -167.9(3) . . . . ?
C20 Rh10 Rh30 Rh31 -170.18(11) . . . . ?
C21 Rh10 Rh30 Rh31 -12.45(10) . . . . ?
Rh21 Rh10 Rh30 Rh31 -55.400(10) . . . . ?
Rh20 Rh10 Rh30 Rh31 -110.739(11) . . . . ?
C61 Rh21 Rh40 C90 101.9(3) . . . . ?
C21 Rh21 Rh40 C90 -154.3(3) . . . . ?
C10 Rh21 Rh40 C90 11.0(3) . . . . ?
S1 Rh21 Rh40 C90 -6.0(3) . . . . ?
Rh31 Rh21 Rh40 C90 -159.7(3) . . . . ?
Rh20 Rh21 Rh40 C90 -50.0(3) . . . . ?
Rh10 Rh21 Rh40 C90 -105.1(3) . . . . ?
C61 Rh21 Rh40 C91 -7.04(17) . . . . ?
C21 Rh21 Rh40 C91 96.78(16) . . . . ?
C10 Rh21 Rh40 C91 -97.90(16) . . . . ?
S1 Rh21 Rh40 C91 -114.94(12) . . . . ?
Rh31 Rh21 Rh40 C91 91.36(12) . . . . ?
Rh20 Rh21 Rh40 C91 -158.89(12) . . . . ?
Rh10 Rh21 Rh40 C91 145.96(12) . . . . ?
C61 Rh21 Rh40 C30 -105.55(16) . . . . ?
C21 Rh21 Rh40 C30 -1.74(15) . . . . ?
C10 Rh21 Rh40 C30 163.58(15) . . . . ?
S1 Rh21 Rh40 C30 146.54(11) . . . . ?
Rh31 Rh21 Rh40 C30 -7.16(10) . . . . ?
Rh20 Rh21 Rh40 C30 102.59(10) . . . . ?
Rh10 Rh21 Rh40 C30 47.44(10) . . . . ?
C61 Rh21 Rh40 C10 90.87(17) . . . . ?
C21 Rh21 Rh40 C10 -165.32(17) . . . . ?
S1 Rh21 Rh40 C10 -17.04(12) . . . . ?
Rh31 Rh21 Rh40 C10 -170.74(11) . . . . ?
Rh20 Rh21 Rh40 C10 -60.99(11) . . . . ?
Rh10 Rh21 Rh40 C10 -116.14(11) . . . . ?
C61 Rh21 Rh40 Rh30 -153.38(13) . . . . ?
C21 Rh21 Rh40 Rh30 -49.56(12) . . . . ?
C10 Rh21 Rh40 Rh30 115.75(11) . . . . ?
S1 Rh21 Rh40 Rh30 98.71(5) . . . . ?
Rh31 Rh21 Rh40 Rh30 -54.984(10) . . . . ?
Rh20 Rh21 Rh40 Rh30 54.766(10) . . . . ?
Rh10 Rh21 Rh40 Rh30 -0.384(12) . . . . ?
C61 Rh21 Rh40 Rh31 -98.40(13) . . . . ?
C21 Rh21 Rh40 Rh31 5.42(12) . . . . ?
C10 Rh21 Rh40 Rh31 170.74(11) . . . . ?
S1 Rh21 Rh40 Rh31 153.70(5) . . . . ?
Rh20 Rh21 Rh40 Rh31 109.750(11) . . . . ?
Rh10 Rh21 Rh40 Rh31 54.599(10) . . . . ?
C61 Rh21 Rh40 Rh20 151.85(13) . . . . ?
C21 Rh21 Rh40 Rh20 -104.33(12) . . . . ?
C10 Rh21 Rh40 Rh20 60.99(11) . . . . ?
S1 Rh21 Rh40 Rh20 43.95(5) . . . . ?
Rh31 Rh21 Rh40 Rh20 -109.750(11) . . . . ?
Rh10 Rh21 Rh40 Rh20 -55.150(9) . . . . ?
C80 Rh30 Rh40 C90 3.08(19) . . . . ?
C70 Rh30 Rh40 C90 -101.5(3) . . . . ?
C30 Rh30 Rh40 C90 -97.0(2) . . . . ?
C20 Rh30 Rh40 C90 101.25(18) . . . . ?
Rh20 Rh30 Rh40 C90 93.56(15) . . . . ?
Rh10 Rh30 Rh40 C90 148.44(15) . . . . ?
Rh31 Rh30 Rh40 C90 -157.90(15) . . . . ?
C80 Rh30 Rh40 C91 111.0(2) . . . . ?
C70 Rh30 Rh40 C91 6.4(3) . . . . ?
C30 Rh30 Rh40 C91 10.9(2) . . . . ?
C20 Rh30 Rh40 C91 -150.8(2) . . . . ?
Rh20 Rh30 Rh40 C91 -158.5(2) . . . . ?
Rh10 Rh30 Rh40 C91 -103.6(2) . . . . ?
Rh31 Rh30 Rh40 C91 -49.9(2) . . . . ?
C80 Rh30 Rh40 C30 100.12(17) . . . . ?
C70 Rh30 Rh40 C30 -4.5(3) . . . . ?
C20 Rh30 Rh40 C30 -161.71(16) . . . . ?
Rh20 Rh30 Rh40 C30 -169.40(12) . . . . ?
Rh10 Rh30 Rh40 C30 -114.52(12) . . . . ?
Rh31 Rh30 Rh40 C30 -60.86(12) . . . . ?
C80 Rh30 Rh40 C10 -97.28(15) . . . . ?
C70 Rh30 Rh40 C10 158.1(3) . . . . ?
C30 Rh30 Rh40 C10 162.60(15) . . . . ?
C20 Rh30 Rh40 C10 0.88(13) . . . . ?
Rh20 Rh30 Rh40 C10 -6.81(9) . . . . ?
Rh10 Rh30 Rh40 C10 48.08(9) . . . . ?
Rh31 Rh30 Rh40 C10 101.74(9) . . . . ?
C80 Rh30 Rh40 Rh21 -144.98(12) . . . . ?
C70 Rh30 Rh40 Rh21 110.4(3) . . . . ?
C30 Rh30 Rh40 Rh21 114.90(12) . . . . ?
C20 Rh30 Rh40 Rh21 -46.81(10) . . . . ?
Rh20 Rh30 Rh40 Rh21 -54.505(9) . . . . ?
Rh10 Rh30 Rh40 Rh21 0.381(12) . . . . ?
Rh31 Rh30 Rh40 Rh21 54.040(10) . . . . ?
C80 Rh30 Rh40 Rh31 160.98(12) . . . . ?
C70 Rh30 Rh40 Rh31 56.4(3) . . . . ?
C30 Rh30 Rh40 Rh31 60.86(12) . . . . ?
C20 Rh30 Rh40 Rh31 -100.85(10) . . . . ?
Rh20 Rh30 Rh40 Rh31 -108.545(11) . . . . ?
Rh10 Rh30 Rh40 Rh31 -53.659(10) . . . . ?
C80 Rh30 Rh40 Rh20 -90.47(12) . . . . ?
C70 Rh30 Rh40 Rh20 164.9(3) . . . . ?
C30 Rh30 Rh40 Rh20 169.40(12) . . . . ?
C20 Rh30 Rh40 Rh20 7.69(10) . . . . ?
Rh10 Rh30 Rh40 Rh20 54.886(9) . . . . ?
Rh31 Rh30 Rh40 Rh20 108.545(11) . . . . ?
C60 Rh20 Rh40 C90 -2.4(2) . . . . ?
C20 Rh20 Rh40 C90 -103.67(19) . . . . ?
C10 Rh20 Rh40 C90 93.1(2) . . . . ?
P1 Rh20 Rh40 C90 104.03(17) . . . . ?
Rh21 Rh20 Rh40 C90 155.30(16) . . . . ?
Rh30 Rh20 Rh40 C90 -95.27(16) . . . . ?
Rh10 Rh20 Rh40 C90 -150.23(16) . . . . ?
C60 Rh20 Rh40 C91 -111.8(3) . . . . ?
C20 Rh20 Rh40 C91 146.9(2) . . . . ?
C10 Rh20 Rh40 C91 -16.3(3) . . . . ?
P1 Rh20 Rh40 C91 -5.4(2) . . . . ?
Rh21 Rh20 Rh40 C91 45.9(2) . . . . ?
Rh30 Rh20 Rh40 C91 155.3(2) . . . . ?
Rh10 Rh20 Rh40 C91 100.4(2) . . . . ?
C60 Rh20 Rh40 C30 101.62(16) . . . . ?
C20 Rh20 Rh40 C30 0.30(14) . . . . ?
C10 Rh20 Rh40 C30 -162.91(15) . . . . ?
P1 Rh20 Rh40 C30 -152.00(11) . . . . ?
Rh21 Rh20 Rh40 C30 -100.73(10) . . . . ?
Rh30 Rh20 Rh40 C30 8.70(10) . . . . ?
Rh10 Rh20 Rh40 C30 -46.25(10) . . . . ?
C60 Rh20 Rh40 C10 -95.48(16) . . . . ?
C20 Rh20 Rh40 C10 163.21(15) . . . . ?
P1 Rh20 Rh40 C10 10.90(11) . . . . ?
Rh21 Rh20 Rh40 C10 62.17(11) . . . . ?
Rh30 Rh20 Rh40 C10 171.61(11) . . . . ?
Rh10 Rh20 Rh40 C10 116.65(11) . . . . ?
C60 Rh20 Rh40 Rh21 -157.65(12) . . . . ?
C20 Rh20 Rh40 Rh21 101.04(10) . . . . ?
C10 Rh20 Rh40 Rh21 -62.17(11) . . . . ?
P1 Rh20 Rh40 Rh21 -51.27(4) . . . . ?
Rh30 Rh20 Rh40 Rh21 109.431(11) . . . . ?
Rh10 Rh20 Rh40 Rh21 54.477(9) . . . . ?
C60 Rh20 Rh40 Rh30 92.92(12) . . . . ?
C20 Rh20 Rh40 Rh30 -8.40(10) . . . . ?
C10 Rh20 Rh40 Rh30 -171.61(11) . . . . ?
P1 Rh20 Rh40 Rh30 -160.70(4) . . . . ?
Rh21 Rh20 Rh40 Rh30 -109.431(11) . . . . ?
Rh10 Rh20 Rh40 Rh30 -54.955(10) . . . . ?
C60 Rh20 Rh40 Rh31 148.40(12) . . . . ?
C20 Rh20 Rh40 Rh31 47.09(10) . . . . ?
C10 Rh20 Rh40 Rh31 -116.12(11) . . . . ?
P1 Rh20 Rh40 Rh31 -105.21(4) . . . . ?
Rh21 Rh20 Rh40 Rh31 -53.945(9) . . . . ?
Rh30 Rh20 Rh40 Rh31 55.487(10) . . . . ?
Rh10 Rh20 Rh40 Rh31 0.532(11) . . . . ?
C61 Rh21 Rh31 C71 -115.7(3) . . . . ?
C21 Rh21 Rh31 C71 -19.6(3) . . . . ?
C10 Rh21 Rh31 C71 146.3(3) . . . . ?
S1 Rh21 Rh31 C71 -0.3(2) . . . . ?
Rh40 Rh21 Rh31 C71 154.4(2) . . . . ?
Rh20 Rh21 Rh31 C71 98.5(2) . . . . ?
Rh10 Rh21 Rh31 C71 44.5(2) . . . . ?
C61 Rh21 Rh31 C81 -1.64(17) . . . . ?
C21 Rh21 Rh31 C81 94.50(17) . . . . ?
C10 Rh21 Rh31 C81 -99.61(15) . . . . ?
S1 Rh21 Rh31 C81 113.78(13) . . . . ?
Rh40 Rh21 Rh31 C81 -91.53(12) . . . . ?
Rh20 Rh21 Rh31 C81 -147.42(12) . . . . ?
Rh10 Rh21 Rh31 C81 158.56(12) . . . . ?
C61 Rh21 Rh31 C30 97.13(16) . . . . ?
C21 Rh21 Rh31 C30 -166.73(17) . . . . ?
C10 Rh21 Rh31 C30 -0.84(14) . . . . ?
S1 Rh21 Rh31 C30 -147.45(11) . . . . ?
Rh40 Rh21 Rh31 C30 7.24(10) . . . . ?
Rh20 Rh21 Rh31 C30 -48.65(10) . . . . ?
Rh10 Rh21 Rh31 C30 -102.67(10) . . . . ?
C61 Rh21 Rh31 C21 -96.14(18) . . . . ?
C10 Rh21 Rh31 C21 165.89(17) . . . . ?
S1 Rh21 Rh31 C21 19.28(13) . . . . ?
Rh40 Rh21 Rh31 C21 173.97(13) . . . . ?
Rh20 Rh21 Rh31 C21 118.08(13) . . . . ?
Rh10 Rh21 Rh31 C21 64.06(13) . . . . ?
C61 Rh21 Rh31 Rh10 -160.21(12) . . . . ?
C21 Rh21 Rh31 Rh10 -64.06(13) . . . . ?
C10 Rh21 Rh31 Rh10 101.83(10) . . . . ?
S1 Rh21 Rh31 Rh10 -44.79(4) . . . . ?
Rh40 Rh21 Rh31 Rh10 109.905(11) . . . . ?
Rh20 Rh21 Rh31 Rh10 54.018(9) . . . . ?
C61 Rh21 Rh31 Rh30 143.65(12) . . . . ?
C21 Rh21 Rh31 Rh30 -120.21(13) . . . . ?
C10 Rh21 Rh31 Rh30 45.68(10) . . . . ?
S1 Rh21 Rh31 Rh30 -100.93(4) . . . . ?
Rh40 Rh21 Rh31 Rh30 53.761(10) . . . . ?
Rh20 Rh21 Rh31 Rh30 -2.126(11) . . . . ?
Rh10 Rh21 Rh31 Rh30 -56.144(10) . . . . ?
C61 Rh21 Rh31 Rh40 89.89(12) . . . . ?
C21 Rh21 Rh31 Rh40 -173.97(13) . . . . ?
C10 Rh21 Rh31 Rh40 -8.08(10) . . . . ?
S1 Rh21 Rh31 Rh40 -154.69(4) . . . . ?
Rh20 Rh21 Rh31 Rh40 -55.887(9) . . . . ?
Rh10 Rh21 Rh31 Rh40 -109.905(11) . . . . ?
C40 Rh10 Rh31 C71 5.42(18) . . . . ?
C50 Rh10 Rh31 C71 -92.3(2) . . . . ?
C20 Rh10 Rh31 C71 104.41(16) . . . . ?
C21 Rh10 Rh31 C71 -98.68(17) . . . . ?
Rh21 Rh10 Rh31 C71 -156.95(13) . . . . ?
Rh20 Rh10 Rh31 C71 149.83(13) . . . . ?
Rh30 Rh10 Rh31 C71 95.85(13) . . . . ?
C40 Rh10 Rh31 C81 108.4(3) . . . . ?
C50 Rh10 Rh31 C81 10.7(3) . . . . ?
C20 Rh10 Rh31 C81 -152.6(3) . . . . ?
C21 Rh10 Rh31 C81 4.3(3) . . . . ?
Rh21 Rh10 Rh31 C81 -54.0(3) . . . . ?
Rh20 Rh10 Rh31 C81 -107.2(3) . . . . ?
Rh30 Rh10 Rh31 C81 -161.2(3) . . . . ?
C40 Rh10 Rh31 C30 -96.21(16) . . . . ?
C50 Rh10 Rh31 C30 166.1(2) . . . . ?
C20 Rh10 Rh31 C30 2.77(15) . . . . ?
C21 Rh10 Rh31 C30 159.69(15) . . . . ?
Rh21 Rh10 Rh31 C30 101.42(11) . . . . ?
Rh20 Rh10 Rh31 C30 48.19(11) . . . . ?
Rh30 Rh10 Rh31 C30 -5.79(11) . . . . ?
C40 Rh10 Rh31 C21 104.10(16) . . . . ?
C50 Rh10 Rh31 C21 6.4(2) . . . . ?
C20 Rh10 Rh31 C21 -156.92(15) . . . . ?
Rh21 Rh10 Rh31 C21 -58.27(11) . . . . ?
Rh20 Rh10 Rh31 C21 -111.50(11) . . . . ?
Rh30 Rh10 Rh31 C21 -165.47(11) . . . . ?
C40 Rh10 Rh31 Rh21 162.37(12) . . . . ?
C50 Rh10 Rh31 Rh21 64.69(19) . . . . ?
C20 Rh10 Rh31 Rh21 -98.64(10) . . . . ?
C21 Rh10 Rh31 Rh21 58.27(11) . . . . ?
Rh20 Rh10 Rh31 Rh21 -53.223(9) . . . . ?
Rh30 Rh10 Rh31 Rh21 -107.202(11) . . . . ?
C40 Rh10 Rh31 Rh30 -90.43(12) . . . . ?
C50 Rh10 Rh31 Rh30 171.89(19) . . . . ?
C20 Rh10 Rh31 Rh30 8.56(10) . . . . ?
C21 Rh10 Rh31 Rh30 165.47(11) . . . . ?
Rh21 Rh10 Rh31 Rh30 107.202(11) . . . . ?
Rh20 Rh10 Rh31 Rh30 53.979(10) . . . . ?
C40 Rh10 Rh31 Rh40 -143.86(12) . . . . ?
C50 Rh10 Rh31 Rh40 118.46(19) . . . . ?
C20 Rh10 Rh31 Rh40 -44.88(10) . . . . ?
C21 Rh10 Rh31 Rh40 112.04(11) . . . . ?
Rh21 Rh10 Rh31 Rh40 53.766(9) . . . . ?
Rh20 Rh10 Rh31 Rh40 0.543(11) . . . . ?
Rh30 Rh10 Rh31 Rh40 -53.436(10) . . . . ?
C80 Rh30 Rh31 C71 118.7(3) . . . . ?
C70 Rh30 Rh31 C71 6.88(17) . . . . ?
C30 Rh30 Rh31 C71 96.85(18) . . . . ?
C20 Rh30 Rh31 C71 -98.16(15) . . . . ?
Rh40 Rh30 Rh31 C71 159.57(12) . . . . ?
Rh20 Rh30 Rh31 C71 -144.37(12) . . . . ?
Rh10 Rh30 Rh31 C71 -90.25(12) . . . . ?
C80 Rh30 Rh31 C81 15.1(3) . . . . ?
C70 Rh30 Rh31 C81 -96.8(2) . . . . ?
C30 Rh30 Rh31 C81 -6.8(2) . . . . ?
C20 Rh30 Rh31 C81 158.2(2) . . . . ?
Rh40 Rh30 Rh31 C81 55.9(2) . . . . ?
Rh20 Rh30 Rh31 C81 112.0(2) . . . . ?
Rh10 Rh30 Rh31 C81 166.1(2) . . . . ?
C80 Rh30 Rh31 C30 21.9(3) . . . . ?
C70 Rh30 Rh31 C30 -89.97(18) . . . . ?
C20 Rh30 Rh31 C30 164.99(16) . . . . ?
Rh40 Rh30 Rh31 C30 62.72(13) . . . . ?
Rh20 Rh30 Rh31 C30 118.78(13) . . . . ?
Rh10 Rh30 Rh31 C30 172.90(13) . . . . ?
C80 Rh30 Rh31 C21 -138.7(3) . . . . ?
C70 Rh30 Rh31 C21 109.42(16) . . . . ?
C30 Rh30 Rh31 C21 -160.61(16) . . . . ?
C20 Rh30 Rh31 C21 4.38(13) . . . . ?
Rh40 Rh30 Rh31 C21 -97.89(10) . . . . ?
Rh20 Rh30 Rh31 C21 -41.83(10) . . . . ?
Rh10 Rh30 Rh31 C21 12.29(10) . . . . ?
C80 Rh30 Rh31 Rh21 -94.8(3) . . . . ?
C70 Rh30 Rh31 Rh21 153.36(13) . . . . ?
C30 Rh30 Rh31 Rh21 -116.67(13) . . . . ?
C20 Rh30 Rh31 Rh21 48.32(9) . . . . ?
Rh40 Rh30 Rh31 Rh21 -53.955(10) . . . . ?
Rh20 Rh30 Rh31 Rh21 2.108(11) . . . . ?
Rh10 Rh30 Rh31 Rh21 56.227(10) . . . . ?
C80 Rh30 Rh31 Rh10 -151.0(3) . . . . ?
C70 Rh30 Rh31 Rh10 97.13(13) . . . . ?
C30 Rh30 Rh31 Rh10 -172.90(13) . . . . ?
C20 Rh30 Rh31 Rh10 -7.91(9) . . . . ?
Rh40 Rh30 Rh31 Rh10 -110.183(12) . . . . ?
Rh20 Rh30 Rh31 Rh10 -54.119(10) . . . . ?
C80 Rh30 Rh31 Rh40 -40.8(3) . . . . ?
C70 Rh30 Rh31 Rh40 -152.69(13) . . . . ?
C30 Rh30 Rh31 Rh40 -62.72(13) . . . . ?
C20 Rh30 Rh31 Rh40 102.27(9) . . . . ?
Rh20 Rh30 Rh31 Rh40 56.064(10) . . . . ?
Rh10 Rh30 Rh31 Rh40 110.183(12) . . . . ?
C90 Rh40 Rh31 C71 5.9(4) . . . . ?
C91 Rh40 Rh31 C71 111.8(3) . . . . ?
C30 Rh40 Rh31 C71 19.2(3) . . . . ?
C10 Rh40 Rh31 C71 -144.4(3) . . . . ?
Rh21 Rh40 Rh31 C71 -152.0(2) . . . . ?
Rh30 Rh40 Rh31 C71 -42.4(2) . . . . ?
Rh20 Rh40 Rh31 C71 -97.6(2) . . . . ?
C90 Rh40 Rh31 C81 -102.1(3) . . . . ?
C91 Rh40 Rh31 C81 3.82(17) . . . . ?
C30 Rh40 Rh31 C81 -88.80(17) . . . . ?
C10 Rh40 Rh31 C81 107.63(15) . . . . ?
Rh21 Rh40 Rh31 C81 100.04(12) . . . . ?
Rh30 Rh40 Rh31 C81 -150.41(12) . . . . ?
Rh20 Rh40 Rh31 C81 154.39(12) . . . . ?
C90 Rh40 Rh31 C30 -13.3(3) . . . . ?
C91 Rh40 Rh31 C30 92.62(18) . . . . ?
C10 Rh40 Rh31 C30 -163.58(16) . . . . ?
Rh21 Rh40 Rh31 C30 -171.16(12) . . . . ?
Rh30 Rh40 Rh31 C30 -61.61(12) . . . . ?
Rh20 Rh40 Rh31 C30 -116.82(12) . . . . ?
C90 Rh40 Rh31 C21 153.2(3) . . . . ?
C91 Rh40 Rh31 C21 -100.94(17) . . . . ?
C30 Rh40 Rh31 C21 166.44(16) . . . . ?
C10 Rh40 Rh31 C21 2.87(13) . . . . ?
Rh21 Rh40 Rh31 C21 -4.72(10) . . . . ?
Rh30 Rh40 Rh31 C21 104.83(10) . . . . ?
Rh20 Rh40 Rh31 C21 49.63(10) . . . . ?
C90 Rh40 Rh31 Rh21 157.9(3) . . . . ?
C91 Rh40 Rh31 Rh21 -96.21(13) . . . . ?
C30 Rh40 Rh31 Rh21 171.16(12) . . . . ?
C10 Rh40 Rh31 Rh21 7.59(9) . . . . ?
Rh30 Rh40 Rh31 Rh21 109.552(11) . . . . ?
Rh20 Rh40 Rh31 Rh21 54.349(9) . . . . ?
C90 Rh40 Rh31 Rh10 103.0(3) . . . . ?
C91 Rh40 Rh31 Rh10 -151.10(13) . . . . ?
C30 Rh40 Rh31 Rh10 116.28(12) . . . . ?
C10 Rh40 Rh31 Rh10 -47.30(9) . . . . ?
Rh21 Rh40 Rh31 Rh10 -54.887(10) . . . . ?
Rh30 Rh40 Rh31 Rh10 54.665(10) . . . . ?
Rh20 Rh40 Rh31 Rh10 -0.538(11) . . . . ?
C90 Rh40 Rh31 Rh30 48.3(3) . . . . ?
C91 Rh40 Rh31 Rh30 154.23(13) . . . . ?
C30 Rh40 Rh31 Rh30 61.61(12) . . . . ?
C10 Rh40 Rh31 Rh30 -101.96(9) . . . . ?
Rh21 Rh40 Rh31 Rh30 -109.552(11) . . . . ?
Rh20 Rh40 Rh31 Rh30 -55.203(10) . . . . ?
C60 Rh20 P1 C131 133.31(16) . . . . ?
C20 Rh20 P1 C131 -128.22(15) . . . . ?
C10 Rh20 P1 C131 34.05(15) . . . . ?
Rh21 Rh20 P1 C131 -16.42(12) . . . . ?
Rh30 Rh20 P1 C131 -111.47(13) . . . . ?
Rh10 Rh20 P1 C131 -76.38(12) . . . . ?
Rh40 Rh20 P1 C131 25.54(13) . . . . ?
C60 Rh20 P1 C121 19.78(17) . . . . ?
C20 Rh20 P1 C121 118.25(16) . . . . ?
C10 Rh20 P1 C121 -79.47(16) . . . . ?
Rh21 Rh20 P1 C121 -129.94(13) . . . . ?
Rh30 Rh20 P1 C121 135.01(13) . . . . ?
Rh10 Rh20 P1 C121 170.10(13) . . . . ?
Rh40 Rh20 P1 C121 -87.98(13) . . . . ?
C60 Rh20 P1 C141 -108.27(18) . . . . ?
C20 Rh20 P1 C141 -9.80(17) . . . . ?
C10 Rh20 P1 C141 152.48(16) . . . . ?
Rh21 Rh20 P1 C141 102.01(14) . . . . ?
Rh30 Rh20 P1 C141 6.96(16) . . . . ?
Rh10 Rh20 P1 C141 42.05(14) . . . . ?
Rh40 Rh20 P1 C141 143.97(13) . . . . ?
C61 Rh21 S1 C134 -16.1(2) . . . . ?
C21 Rh21 S1 C134 -116.9(2) . . . . ?
C10 Rh21 S1 C134 77.8(2) . . . . ?
Rh40 Rh21 S1 C134 91.42(19) . . . . ?
Rh31 Rh21 S1 C134 -132.47(19) . . . . ?
Rh20 Rh21 S1 C134 129.08(19) . . . . ?
Rh10 Rh21 S1 C134 -170.20(19) . . . . ?
C61 Rh21 S1 C131 -114.47(18) . . . . ?
C21 Rh21 S1 C131 144.66(16) . . . . ?
C10 Rh21 S1 C131 -20.57(15) . . . . ?
Rh40 Rh21 S1 C131 -6.99(14) . . . . ?
Rh31 Rh21 S1 C131 129.12(12) . . . . ?
Rh20 Rh21 S1 C131 30.68(12) . . . . ?
Rh10 Rh21 S1 C131 91.39(12) . . . . ?
C20 Rh20 C60 O60 70(7) . . . . ?
C10 Rh20 C60 O60 -95(7) . . . . ?
P1 Rh20 C60 O60 174(7) . . . . ?
Rh21 Rh20 C60 O60 -82(7) . . . . ?
Rh30 Rh20 C60 O60 16(7) . . . . ?
Rh10 Rh20 C60 O60 58(7) . . . . ?
Rh40 Rh20 C60 O60 -43(7) . . . . ?
C21 Rh21 C61 O61 168(6) . . . . ?
C10 Rh21 C61 O61 -22(6) . . . . ?
S1 Rh21 C61 O61 74(6) . . . . ?
Rh40 Rh21 C61 O61 -75(6) . . . . ?
Rh31 Rh21 C61 O61 -137(6) . . . . ?
Rh20 Rh21 C61 O61 -30(6) . . . . ?
Rh10 Rh21 C61 O61 -176(6) . . . . ?
C40 Rh10 C50 O50 -47(3) . . . . ?
C20 Rh10 C50 O50 -143(3) . . . . ?
C21 Rh10 C50 O50 58(3) . . . . ?
Rh31 Rh10 C50 O50 53(4) . . . . ?
Rh21 Rh10 C50 O50 105(3) . . . . ?
Rh20 Rh10 C50 O50 166(3) . . . . ?
Rh30 Rh10 C50 O50 -145(3) . . . . ?
C50 Rh10 C40 O40 -76(8) . . . . ?
C20 Rh10 C40 O40 27(8) . . . . ?
C21 Rh10 C40 O40 -166(8) . . . . ?
Rh31 Rh10 C40 O40 141(8) . . . . ?
Rh21 Rh10 C40 O40 173(8) . . . . ?
Rh20 Rh10 C40 O40 41(9) . . . . ?
Rh30 Rh10 C40 O40 80(8) . . . . ?
C70 Rh30 C80 O80 164(46) . . . . ?
C30 Rh30 C80 O80 68(46) . . . . ?
C20 Rh30 C80 O80 -94(46) . . . . ?
Rh40 Rh30 C80 O80 16(46) . . . . ?
Rh20 Rh30 C80 O80 -45(46) . . . . ?
Rh10 Rh30 C80 O80 -82(46) . . . . ?
Rh31 Rh30 C80 O80 51(46) . . . . ?
C80 Rh30 C70 O70 -43(6) . . . . ?
C30 Rh30 C70 O70 59(6) . . . . ?
C20 Rh30 C70 O70 -140(6) . . . . ?
Rh40 Rh30 C70 O70 62(7) . . . . ?
Rh20 Rh30 C70 O70 -145(6) . . . . ?
Rh10 Rh30 C70 O70 169(6) . . . . ?
Rh31 Rh30 C70 O70 109(6) . . . . ?
C90 Rh40 C91 O91 105(5) . . . . ?
C30 Rh40 C91 O91 4(5) . . . . ?
C10 Rh40 C91 O91 -157(5) . . . . ?
Rh21 Rh40 C91 O91 -106(5) . . . . ?
Rh30 Rh40 C91 O91 -4(5) . . . . ?
Rh31 Rh40 C91 O91 -46(5) . . . . ?
Rh20 Rh40 C91 O91 -144(5) . . . . ?
C91 Rh40 C90 O90 89(13) . . . . ?
C30 Rh40 C90 O90 -174(13) . . . . ?
C10 Rh40 C90 O90 -12(13) . . . . ?
Rh21 Rh40 C90 O90 -21(13) . . . . ?
Rh30 Rh40 C90 O90 -123(13) . . . . ?
Rh31 Rh40 C90 O90 -164(13) . . . . ?
Rh20 Rh40 C90 O90 -63(13) . . . . ?
C81 Rh31 C71 O71 -168(14) . . . . ?
C30 Rh31 C71 O71 98(14) . . . . ?
C21 Rh31 C71 O71 -65(14) . . . . ?
Rh21 Rh31 C71 O71 -51(14) . . . . ?
Rh10 Rh31 C71 O71 -13(14) . . . . ?
Rh30 Rh31 C71 O71 47(14) . . . . ?
Rh40 Rh31 C71 O71 83(14) . . . . ?
C71 Rh31 C81 O81 -53(3) . . . . ?
C30 Rh31 C81 O81 47(3) . . . . ?
C21 Rh31 C81 O81 -153(3) . . . . ?
Rh21 Rh31 C81 O81 158(3) . . . . ?
Rh10 Rh31 C81 O81 -156(3) . . . . ?
Rh30 Rh31 C81 O81 52(3) . . . . ?
Rh40 Rh31 C81 O81 98(3) . . . . ?
C61 Rh21 C10 O10 40.9(4) . . . . ?
C21 Rh21 C10 O10 -174.6(4) . . . . ?
S1 Rh21 C10 O10 -55.4(4) . . . . ?
Rh40 Rh21 C10 O10 133.8(4) . . . . ?
Rh31 Rh21 C10 O10 142.8(3) . . . . ?
Rh20 Rh21 C10 O10 -145.2(4) . . . . ?
Rh10 Rh21 C10 O10 -151.6(3) . . . . ?
C61 Rh21 C10 Rh20 -173.89(14) . . . . ?
C21 Rh21 C10 Rh20 -29.4(5) . . . . ?
S1 Rh21 C10 Rh20 89.88(8) . . . . ?
Rh40 Rh21 C10 Rh20 -80.93(9) . . . . ?
Rh31 Rh21 C10 Rh20 -72.00(10) . . . . ?
Rh10 Rh21 C10 Rh20 -6.31(11) . . . . ?
C61 Rh21 C10 Rh40 -92.96(14) . . . . ?
C21 Rh21 C10 Rh40 51.5(5) . . . . ?
S1 Rh21 C10 Rh40 170.80(6) . . . . ?
Rh31 Rh21 C10 Rh40 8.93(11) . . . . ?
Rh20 Rh21 C10 Rh40 80.93(9) . . . . ?
Rh10 Rh21 C10 Rh40 74.61(8) . . . . ?
C60 Rh20 C10 O10 -44.1(4) . . . . ?
C20 Rh20 C10 O10 177.1(3) . . . . ?
P1 Rh20 C10 O10 49.8(4) . . . . ?
Rh21 Rh20 C10 O10 144.7(4) . . . . ?
Rh30 Rh20 C10 O10 -144.7(3) . . . . ?
Rh10 Rh20 C10 O10 150.9(3) . . . . ?
Rh40 Rh20 C10 O10 -137.0(4) . . . . ?
C60 Rh20 C10 Rh21 171.17(13) . . . . ?
C20 Rh20 C10 Rh21 32.4(4) . . . . ?
P1 Rh20 C10 Rh21 -94.89(8) . . . . ?
Rh30 Rh20 C10 Rh21 70.63(9) . . . . ?
Rh10 Rh20 C10 Rh21 6.21(11) . . . . ?
Rh40 Rh20 C10 Rh21 78.28(9) . . . . ?
C60 Rh20 C10 Rh40 92.89(14) . . . . ?
C20 Rh20 C10 Rh40 -45.9(4) . . . . ?
P1 Rh20 C10 Rh40 -173.16(7) . . . . ?
Rh21 Rh20 C10 Rh40 -78.28(9) . . . . ?
Rh30 Rh20 C10 Rh40 -7.65(10) . . . . ?
Rh10 Rh20 C10 Rh40 -72.07(8) . . . . ?
C90 Rh40 C10 O10 48.0(4) . . . . ?
C91 Rh40 C10 O10 -46.8(4) . . . . ?
C30 Rh40 C10 O10 -177.5(3) . . . . ?
Rh21 Rh40 C10 O10 -138.0(4) . . . . ?
Rh30 Rh40 C10 O10 149.1(3) . . . . ?
Rh31 Rh40 C10 O10 -146.5(3) . . . . ?
Rh20 Rh40 C10 O10 141.4(4) . . . . ?
C90 Rh40 C10 Rh21 -174.02(16) . . . . ?
C91 Rh40 C10 Rh21 91.27(14) . . . . ?
C30 Rh40 C10 Rh21 -39.5(3) . . . . ?
Rh30 Rh40 C10 Rh21 -72.86(8) . . . . ?
Rh31 Rh40 C10 Rh21 -8.43(10) . . . . ?
Rh20 Rh40 C10 Rh21 -80.57(9) . . . . ?
C90 Rh40 C10 Rh20 -93.45(16) . . . . ?
C91 Rh40 C10 Rh20 171.84(13) . . . . ?
C30 Rh40 C10 Rh20 41.1(3) . . . . ?
Rh21 Rh40 C10 Rh20 80.57(9) . . . . ?
Rh30 Rh40 C10 Rh20 7.71(10) . . . . ?
Rh31 Rh40 C10 Rh20 72.14(9) . . . . ?
C60 Rh20 C20 O20 41.5(5) . . . . ?
C10 Rh20 C20 O20 -179.5(3) . . . . ?
P1 Rh20 C20 O20 -54.2(4) . . . . ?
Rh21 Rh20 C20 O20 -153.3(4) . . . . ?
Rh30 Rh20 C20 O20 134.3(5) . . . . ?
Rh10 Rh20 C20 O20 -147.1(5) . . . . ?
Rh40 Rh20 C20 O20 143.2(4) . . . . ?
C60 Rh20 C20 Rh10 -171.36(13) . . . . ?
C10 Rh20 C20 Rh10 -32.3(4) . . . . ?
P1 Rh20 C20 Rh10 92.91(9) . . . . ?
Rh21 Rh20 C20 Rh10 -6.17(12) . . . . ?
Rh30 Rh20 C20 Rh10 -78.56(10) . . . . ?
Rh40 Rh20 C20 Rh10 -69.63(10) . . . . ?
C60 Rh20 C20 Rh30 -92.80(14) . . . . ?
C10 Rh20 C20 Rh30 46.3(4) . . . . ?
P1 Rh20 C20 Rh30 171.46(5) . . . . ?
Rh21 Rh20 C20 Rh30 72.39(9) . . . . ?
Rh10 Rh20 C20 Rh30 78.56(10) . . . . ?
Rh40 Rh20 C20 Rh30 8.93(11) . . . . ?
C40 Rh10 C20 O20 -40.4(4) . . . . ?
C50 Rh10 C20 O20 50.6(4) . . . . ?
C21 Rh10 C20 O20 170.8(3) . . . . ?
Rh31 Rh10 C20 O20 -139.7(4) . . . . ?
Rh21 Rh10 C20 O20 156.3(4) . . . . ?
Rh20 Rh10 C20 O20 150.3(5) . . . . ?
Rh30 Rh10 C20 O20 -130.4(4) . . . . ?
C40 Rh10 C20 Rh20 169.30(15) . . . . ?
C50 Rh10 C20 Rh20 -99.69(15) . . . . ?
C21 Rh10 C20 Rh20 20.6(4) . . . . ?
Rh31 Rh10 C20 Rh20 70.06(11) . . . . ?
Rh21 Rh10 C20 Rh20 6.09(11) . . . . ?
Rh30 Rh10 C20 Rh20 79.36(9) . . . . ?
C40 Rh10 C20 Rh30 89.95(15) . . . . ?
C50 Rh10 C20 Rh30 -179.05(13) . . . . ?
C21 Rh10 C20 Rh30 -58.8(3) . . . . ?
Rh31 Rh10 C20 Rh30 -9.30(11) . . . . ?
Rh21 Rh10 C20 Rh30 -73.26(8) . . . . ?
Rh20 Rh10 C20 Rh30 -79.36(9) . . . . ?
C80 Rh30 C20 O20 -53.6(4) . . . . ?
C70 Rh30 C20 O20 40.9(4) . . . . ?
C30 Rh30 C20 O20 172.4(3) . . . . ?
Rh40 Rh30 C20 O20 -151.5(3) . . . . ?
Rh20 Rh30 C20 O20 -142.5(4) . . . . ?
Rh10 Rh30 C20 O20 135.0(4) . . . . ?
Rh31 Rh30 C20 O20 143.9(3) . . . . ?
C80 Rh30 C20 Rh20 88.96(16) . . . . ?
C70 Rh30 C20 Rh20 -176.51(16) . . . . ?
C30 Rh30 C20 Rh20 -45.1(4) . . . . ?
Rh40 Rh30 C20 Rh20 -8.95(11) . . . . ?
Rh10 Rh30 C20 Rh20 -82.49(10) . . . . ?
Rh31 Rh30 C20 Rh20 -73.61(9) . . . . ?
C80 Rh30 C20 Rh10 171.45(15) . . . . ?
C70 Rh30 C20 Rh10 -94.02(16) . . . . ?
C30 Rh30 C20 Rh10 37.4(4) . . . . ?
Rh40 Rh30 C20 Rh10 73.53(9) . . . . ?
Rh20 Rh30 C20 Rh10 82.49(10) . . . . ?
Rh31 Rh30 C20 Rh10 8.88(10) . . . . ?
C61 Rh21 C21 O21 -47.5(5) . . . . ?
C10 Rh21 C21 O21 168.6(4) . . . . ?
S1 Rh21 C21 O21 49.1(4) . . . . ?
Rh40 Rh21 C21 O21 -147.6(4) . . . . ?
Rh31 Rh21 C21 O21 -141.7(5) . . . . ?
Rh20 Rh21 C21 O21 144.0(4) . . . . ?
Rh10 Rh21 C21 O21 141.5(5) . . . . ?
C61 Rh21 C21 Rh10 170.99(13) . . . . ?
C10 Rh21 C21 Rh10 27.1(5) . . . . ?
S1 Rh21 C21 Rh10 -92.44(8) . . . . ?
Rh40 Rh21 C21 Rh10 70.94(10) . . . . ?
Rh31 Rh21 C21 Rh10 76.83(9) . . . . ?
Rh20 Rh21 C21 Rh10 2.45(12) . . . . ?
C61 Rh21 C21 Rh31 94.16(14) . . . . ?
C10 Rh21 C21 Rh31 -49.7(5) . . . . ?
S1 Rh21 C21 Rh31 -169.28(7) . . . . ?
Rh40 Rh21 C21 Rh31 -5.89(13) . . . . ?
Rh20 Rh21 C21 Rh31 -74.38(10) . . . . ?
Rh10 Rh21 C21 Rh31 -76.83(9) . . . . ?
C40 Rh10 C21 O21 49.0(4) . . . . ?
C50 Rh10 C21 O21 -40.7(4) . . . . ?
C20 Rh10 C21 O21 -163.3(3) . . . . ?
Rh31 Rh10 C21 O21 135.4(4) . . . . ?
Rh21 Rh10 C21 O21 -144.7(4) . . . . ?
Rh20 Rh10 C21 O21 -147.0(4) . . . . ?
Rh30 Rh10 C21 O21 149.0(3) . . . . ?
C40 Rh10 C21 Rh21 -166.25(15) . . . . ?
C50 Rh10 C21 Rh21 104.03(14) . . . . ?
C20 Rh10 C21 Rh21 -18.5(4) . . . . ?
Rh31 Rh10 C21 Rh21 -79.85(10) . . . . ?
Rh20 Rh10 C21 Rh21 -2.33(11) . . . . ?
Rh30 Rh10 C21 Rh21 -66.23(10) . . . . ?
C40 Rh10 C21 Rh31 -86.40(15) . . . . ?
C50 Rh10 C21 Rh31 -176.12(13) . . . . ?
C20 Rh10 C21 Rh31 61.3(3) . . . . ?
Rh21 Rh10 C21 Rh31 79.85(10) . . . . ?
Rh20 Rh10 C21 Rh31 77.52(8) . . . . ?
Rh30 Rh10 C21 Rh31 13.62(10) . . . . ?
C71 Rh31 C21 O21 -46.8(4) . . . . ?
C81 Rh31 C21 O21 47.6(4) . . . . ?
C30 Rh31 C21 O21 175.0(3) . . . . ?
Rh21 Rh31 C21 O21 144.1(5) . . . . ?
Rh10 Rh31 C21 O21 -134.4(4) . . . . ?
Rh30 Rh31 C21 O21 -147.9(4) . . . . ?
Rh40 Rh31 C21 O21 149.5(4) . . . . ?
C71 Rh31 C21 Rh21 169.08(15) . . . . ?
C81 Rh31 C21 Rh21 -96.54(14) . . . . ?
C30 Rh31 C21 Rh21 30.9(4) . . . . ?
Rh10 Rh31 C21 Rh21 81.54(10) . . . . ?
Rh30 Rh31 C21 Rh21 68.01(11) . . . . ?
Rh40 Rh31 C21 Rh21 5.42(12) . . . . ?
C71 Rh31 C21 Rh10 87.54(15) . . . . ?
C81 Rh31 C21 Rh10 -178.08(13) . . . . ?
C30 Rh31 C21 Rh10 -50.6(3) . . . . ?
Rh21 Rh31 C21 Rh10 -81.54(10) . . . . ?
Rh30 Rh31 C21 Rh10 -13.53(10) . . . . ?
Rh40 Rh31 C21 Rh10 -76.12(8) . . . . ?
C80 Rh30 C30 O30 51.0(5) . . . . ?
C70 Rh30 C30 O30 -43.4(5) . . . . ?
C20 Rh30 C30 O30 -175.8(3) . . . . ?
Rh40 Rh30 C30 O30 139.1(5) . . . . ?
Rh20 Rh30 C30 O30 149.1(4) . . . . ?
Rh10 Rh30 C30 O30 -146.3(4) . . . . ?
Rh31 Rh30 C30 O30 -139.8(5) . . . . ?
C80 Rh30 C30 Rh31 -169.12(15) . . . . ?
C70 Rh30 C30 Rh31 96.48(17) . . . . ?
C20 Rh30 C30 Rh31 -36.0(4) . . . . ?
Rh40 Rh30 C30 Rh31 -81.06(10) . . . . ?
Rh20 Rh30 C30 Rh31 -71.06(11) . . . . ?
Rh10 Rh30 C30 Rh31 -6.45(12) . . . . ?
C80 Rh30 C30 Rh40 -88.06(16) . . . . ?
C70 Rh30 C30 Rh40 177.54(15) . . . . ?
C20 Rh30 C30 Rh40 45.1(4) . . . . ?
Rh20 Rh30 C30 Rh40 10.00(12) . . . . ?
Rh10 Rh30 C30 Rh40 74.61(10) . . . . ?
Rh31 Rh30 C30 Rh40 81.06(10) . . . . ?
C71 Rh31 C30 O30 51.2(4) . . . . ?
C81 Rh31 C30 O30 -41.9(4) . . . . ?
C21 Rh31 C30 O30 -170.7(3) . . . . ?
Rh21 Rh31 C30 O30 -146.7(4) . . . . ?
Rh10 Rh31 C30 O30 148.7(3) . . . . ?
Rh30 Rh31 C30 O30 142.1(4) . . . . ?
Rh40 Rh31 C30 O30 -138.7(4) . . . . ?
C71 Rh31 C30 Rh30 -90.90(15) . . . . ?
C81 Rh31 C30 Rh30 175.97(14) . . . . ?
C21 Rh31 C30 Rh30 47.2(4) . . . . ?
Rh21 Rh31 C30 Rh30 71.22(10) . . . . ?
Rh10 Rh31 C30 Rh30 6.57(12) . . . . ?
Rh40 Rh31 C30 Rh30 79.24(11) . . . . ?
C71 Rh31 C30 Rh40 -170.14(14) . . . . ?
C81 Rh31 C30 Rh40 96.72(14) . . . . ?
C21 Rh31 C30 Rh40 -32.1(4) . . . . ?
Rh21 Rh31 C30 Rh40 -8.03(11) . . . . ?
Rh10 Rh31 C30 Rh40 -72.68(9) . . . . ?
Rh30 Rh31 C30 Rh40 -79.24(11) . . . . ?
C90 Rh40 C30 O30 -48.8(4) . . . . ?
C91 Rh40 C30 O30 45.5(4) . . . . ?
C10 Rh40 C30 O30 177.2(3) . . . . ?
Rh21 Rh40 C30 O30 145.9(4) . . . . ?
Rh30 Rh40 C30 O30 -140.7(4) . . . . ?
Rh31 Rh40 C30 O30 137.9(4) . . . . ?
Rh20 Rh40 C30 O30 -150.4(4) . . . . ?
C90 Rh40 C30 Rh30 91.85(16) . . . . ?
C91 Rh40 C30 Rh30 -173.83(14) . . . . ?
C10 Rh40 C30 Rh30 -42.1(3) . . . . ?
Rh21 Rh40 C30 Rh30 -73.44(9) . . . . ?
Rh31 Rh40 C30 Rh30 -81.46(10) . . . . ?
Rh20 Rh40 C30 Rh30 -9.76(11) . . . . ?
C90 Rh40 C30 Rh31 173.31(15) . . . . ?
C91 Rh40 C30 Rh31 -92.37(14) . . . . ?
C10 Rh40 C30 Rh31 39.4(3) . . . . ?
Rh21 Rh40 C30 Rh31 8.01(11) . . . . ?
Rh30 Rh40 C30 Rh31 81.46(10) . . . . ?
Rh20 Rh40 C30 Rh31 71.70(10) . . . . ?
C131 P1 C141 C142 167.4(3) . . . . ?
C121 P1 C141 C142 -86.9(3) . . . . ?
Rh20 P1 C141 C142 47.3(3) . . . . ?
C131 P1 C141 C146 -14.1(4) . . . . ?
C121 P1 C141 C146 91.6(3) . . . . ?
Rh20 P1 C141 C146 -134.2(3) . . . . ?
C142 C141 C146 C145 0.0(6) . . . . ?
P1 C141 C146 C145 -178.5(4) . . . . ?
C141 C146 C145 C144 -1.1(7) . . . . ?
C146 C145 C144 C143 1.7(8) . . . . ?
C145 C144 C143 C142 -1.3(8) . . . . ?
C144 C143 C142 C141 0.2(7) . . . . ?
C146 C141 C142 C143 0.5(6) . . . . ?
P1 C141 C142 C143 179.0(3) . . . . ?
C134 C133 C132 C131 -1.3(5) . . . . ?
C124 C123 C122 C121 -1.1(9) . . . . ?
C125 C126 C121 C122 -0.2(6) . . . . ?
C125 C126 C121 P1 178.9(4) . . . . ?
C123 C122 C121 C126 1.3(7) . . . . ?
C123 C122 C121 P1 -177.9(4) . . . . ?
C131 P1 C121 C126 -85.2(3) . . . . ?
C141 P1 C121 C126 167.0(3) . . . . ?
Rh20 P1 C121 C126 31.7(3) . . . . ?
C131 P1 C121 C122 93.9(4) . . . . ?
C141 P1 C121 C122 -13.9(4) . . . . ?
Rh20 P1 C121 C122 -149.2(3) . . . . ?
C133 C132 C131 S1 0.1(4) . . . . ?
C133 C132 C131 P1 170.1(3) . . . . ?
C134 S1 C131 C132 0.9(3) . . . . ?
Rh21 S1 C131 C132 116.4(3) . . . . ?
C134 S1 C131 P1 -170.4(2) . . . . ?
Rh21 S1 C131 P1 -54.8(2) . . . . ?
C121 P1 C131 C132 4.1(4) . . . . ?
C141 P1 C131 C132 111.7(4) . . . . ?
Rh20 P1 C131 C132 -120.2(3) . . . . ?
C121 P1 C131 S1 173.4(2) . . . . ?
C141 P1 C131 S1 -79.0(2) . . . . ?
Rh20 P1 C131 S1 49.1(2) . . . . ?
C122 C123 C124 C125 -0.1(9) . . . . ?
C121 C126 C125 C124 -1.0(7) . . . . ?
C123 C124 C125 C126 1.2(8) . . . . ?
C132 C133 C134 S1 1.9(5) . . . . ?
C131 S1 C134 C133 -1.6(3) . . . . ?
Rh21 S1 C134 C133 -107.7(3) . . . . ?
